data_7128080
loop_
_publ_author_name
'Yuan, Shang-Fu'
'Luyang, Heng-Wang'
'Lei, Zhen'
'Wan, Xian-Kai'
'Li, Jiao-Jiao'
'Wang, Quan-Ming'

_publ_section_title
;
 A stable well-defined copper hydride cluster consolidated with hemilabile
 phosphines.
;
_journal_issue 35
_journal_name_full 'Chemical communications (Cambridge, England)'
_journal_page_first 4315
_journal_page_last 4318
_journal_paper_doi 10.1039/d1cc01161h
_journal_volume 57
_journal_year 2021
_chemical_formula_moiety '2(C102 H90 Cu8 N6 P6), 5(C H2 Cl2), 4(C F3 O3 S)'
_chemical_formula_sum 'C213 H190 Cl10 Cu16 F12 N12 O12 P12 S4'
_chemical_formula_weight 5208.78
_space_group_crystal_system triclinic
_space_group_IT_number 2
_space_group_name_Hall '-P 1'
_space_group_name_H-M_alt 'P -1'
_atom_sites_solution_hydrogens mixed
_atom_sites_solution_primary dual
_audit_creation_date 2021-01-28
_audit_creation_method
;
Olex2 1.2
(compiled 2018.05.29 svn.r3508 for OlexSys, GUI svn.r5506)
;
_audit_update_record
;
2021-03-02 deposited with the CCDC.	2021-03-25 downloaded from the CCDC.
;
_cell_angle_alpha 90.777(2)
_cell_angle_beta 91.477(2)
_cell_angle_gamma 105.027(2)
_cell_formula_units_Z 1
_cell_length_a 14.0215(4)
_cell_length_b 15.7562(4)
_cell_length_c 25.1672(6)
_cell_measurement_reflns_used 12372
_cell_measurement_temperature 173.00(10)
_cell_measurement_theta_max 65.6560
_cell_measurement_theta_min 3.7210
_cell_volume 5367.0(2)
_computing_molecular_graphics 'Olex2 (Dolomanov et al., 2009)'
_computing_publication_material 'Olex2 (Dolomanov et al., 2009)'
_computing_structure_refinement 'ShelXL (Sheldrick, 2015)'
_computing_structure_solution 'ShelXT (Sheldrick, 2015)'
_diffrn_ambient_temperature 173.00(10)
_diffrn_detector_area_resol_mean 5.2137
_diffrn_measured_fraction_theta_full 0.972
_diffrn_measured_fraction_theta_max 0.972
_diffrn_measurement_device_type 'multiwire proportional'
_diffrn_measurement_method 'phi and omega scans'
_diffrn_radiation_monochromator graphite
_diffrn_radiation_type CuK\a
_diffrn_radiation_wavelength 1.54178
_diffrn_reflns_av_R_equivalents 0.0433
_diffrn_reflns_av_unetI/netI 0.0575
_diffrn_reflns_Laue_measured_fraction_full 0.972
_diffrn_reflns_Laue_measured_fraction_max 0.972
_diffrn_reflns_limit_h_max 16
_diffrn_reflns_limit_h_min -16
_diffrn_reflns_limit_k_max 17
_diffrn_reflns_limit_k_min -18
_diffrn_reflns_limit_l_max 18
_diffrn_reflns_limit_l_min -29
_diffrn_reflns_number 35502
_diffrn_reflns_point_group_measured_fraction_full 0.972
_diffrn_reflns_point_group_measured_fraction_max 0.972
_diffrn_reflns_theta_full 65.812
_diffrn_reflns_theta_max 65.812
_diffrn_reflns_theta_min 3.514
_exptl_absorpt_coefficient_mu 4.608
_exptl_absorpt_correction_T_max 1.00000
_exptl_absorpt_correction_T_min 0.90419
_exptl_absorpt_correction_type none
_exptl_absorpt_process_details
;
CrysAlisPro 1.171.38.43f (Rigaku Oxford Diffraction, 2015)
Empirical absorption correction using spherical harmonics,
 implemented in SCALE3 ABSPACK scaling algorithm.
;
_exptl_crystal_colour orange-red
_exptl_crystal_density_diffrn 1.612
_exptl_crystal_description block
_exptl_crystal_F_000 2634
_exptl_crystal_size_max 0.1
_exptl_crystal_size_mid 0.08
_exptl_crystal_size_min 0.06
_refine_diff_density_max 2.279
_refine_diff_density_min -2.085
_refine_diff_density_rms 0.128
_refine_ls_extinction_method none
_refine_ls_goodness_of_fit_ref 1.021
_refine_ls_hydrogen_treatment mixed
_refine_ls_matrix_type full
_refine_ls_number_parameters 1219
_refine_ls_number_reflns 18123
_refine_ls_number_restraints 0
_refine_ls_restrained_S_all 1.021
_refine_ls_R_factor_all 0.0849
_refine_ls_R_factor_gt 0.0672
_refine_ls_shift/su_max 0.000
_refine_ls_shift/su_mean 0.000
_refine_ls_structure_factor_coef Fsqd
_refine_ls_weighting_details 'w=1/[\s^2^(Fo^2^)+(0.0780P)^2^+31.4629P] where P=(Fo^2^+2Fc^2^)/3'
_refine_ls_weighting_scheme calc
_refine_ls_wR_factor_gt 0.1637
_refine_ls_wR_factor_ref 0.1784
_reflns_Friedel_coverage 0.000
_reflns_number_gt 14408
_reflns_number_total 18123
_reflns_threshold_expression 'I > 2\s(I)'
_cod_data_source_file d1cc01161h2.cif
_cod_data_source_block p
_cod_depositor_comments 'Adding full bibliography for 7128080.cif.'
_cod_database_code 7128080
_shelx_shelxl_version_number 2014/7
_shelx_space_group_comment
;
The symmetry employed for this shelxl refinement is uniquely defined
by the following loop, which should always be used as a source of
symmetry information in preference to the above space-group names.
They are only intended as comments.
;
_olex2_refinement_description
;
1. Fixed Uiso
 At 1.2 times of:
  All C(H) groups, All C(H,H) groups
2. Others
 Fixed Sof: C5(0.5) H5A(0.5) H5B(0.5)
3.a Secondary CH2 refined with riding coordinates:
 C3(H3A,H3B), C4(H4A,H4B), C5(H5A,H5B)
3.b Aromatic/amide H refined with riding coordinates:
 C112(H112), C113(H113), C114(H114), C115(H115), C116(H116), C122(H122),
 C123(H123), C124(H124), C125(H125), C126(H126), C132(H132), C133(H133),
 C134(H134), C135(H135), C212(H212), C213(H213), C214(H214), C215(H215),
 C216(H216), C222(H222), C223(H223), C224(H224), C225(H225), C226(H226),
 C232(H232), C233(H233), C234(H234), C235(H235), C312(H312), C313(H313),
 C314(H314), C315(H315), C316(H316), C322(H322), C323(H323), C324(H324),
 C325(H325), C326(H326), C332(H332), C333(H333), C334(H334), C335(H335),
 C412(H412), C413(H413), C414(H414), C415(H415), C416(H416), C422(H422),
 C423(H423), C424(H424), C425(H425), C426(H426), C432(H432), C433(H433),
 C434(H434), C435(H435), C512(H512), C513(H513), C514(H514), C515(H515),
 C516(H516), C522(H522), C523(H523), C524(H524), C525(H525), C526(H526),
 C532(H532), C533(H533), C534(H534), C535(H535), C612(H612), C613(H613),
 C614(H614), C615(H615), C616(H616), C622(H622), C623(H623), C624(H624),
 C625(H625), C626(H626), C632(H632), C633(H633), C634(H634), C635(H635)
;
_olex2_submission_special_instructions 'No special instructions were received'

loop_
_space_group_symop_operation_xyz
'x, y, z'
'-x, -y, -z'

loop_
_atom_site_label
_atom_site_type_symbol
_atom_site_fract_x
_atom_site_fract_y
_atom_site_fract_z
_atom_site_U_iso_or_equiv
_atom_site_adp_type
_atom_site_occupancy
_atom_site_site_symmetry_order
_atom_site_calc_flag
_atom_site_refinement_flags_posn
_atom_site_refinement_flags_adp
_atom_site_refinement_flags_occupancy
_atom_site_disorder_assembly
_atom_site_disorder_group
Cu1 Cu 0.41429(6) 0.97767(6) 0.05636(3) 0.02248(19) Uani 1 1 d . . . . .
H H 0.534(5) 0.985(4) 0.073(2) 0.026(16) Uiso 1 1 d . . . . .
HA H 0.417(7) 0.891(6) 0.020(4) 0.07(3) Uiso 1 1 d . . . . .
HB H 0.375(6) 1.025(6) 0.011(3) 0.06(2) Uiso 1 1 d . . . . .
Cu2 Cu 0.53844(6) 0.90590(5) 0.02734(3) 0.02277(19) Uani 1 1 d . . . . .
Cu3 Cu 0.60051(6) 1.06732(5) 0.03981(3) 0.02162(19) Uani 1 1 d . . . . .
Cu4 Cu 0.74657(6) 0.99321(5) -0.00063(3) 0.02363(19) Uani 1 1 d . . . . .
P1 P 0.31696(11) 0.96740(10) 0.12444(5) 0.0215(3) Uani 1 1 d . . . . .
P2 P 0.61197(10) 0.80435(9) 0.05066(6) 0.0209(3) Uani 1 1 d . . . . .
P3 P 0.72920(10) 1.15555(9) 0.08113(6) 0.0207(3) Uani 1 1 d . . . . .
N136 N 0.2052(3) 1.0572(3) 0.07205(19) 0.0224(10) Uani 1 1 d . . . . .
N236 N 0.7893(3) 0.9223(3) 0.06391(19) 0.0221(10) Uani 1 1 d . . . . .
N336 N 0.8483(3) 1.1170(3) 0.00677(18) 0.0221(10) Uani 1 1 d . . . . .
C111 C 0.3872(4) 0.9985(4) 0.1868(2) 0.0253(12) Uani 1 1 d . . . . .
C112 C 0.3967(5) 0.9386(5) 0.2242(3) 0.0395(16) Uani 1 1 d . . . . .
H112 H 0.3583 0.8809 0.2208 0.047 Uiso 1 1 calc R . . . .
C113 C 0.4634(6) 0.9629(6) 0.2675(3) 0.052(2) Uani 1 1 d . . . . .
H113 H 0.4696 0.9216 0.2925 0.063 Uiso 1 1 calc R . . . .
C114 C 0.5195(6) 1.0483(5) 0.2729(3) 0.0458(18) Uani 1 1 d . . . . .
H114 H 0.5632 1.0649 0.3019 0.055 Uiso 1 1 calc R . . . .
C115 C 0.5116(6) 1.1094(5) 0.2357(3) 0.0420(17) Uani 1 1 d . . . . .
H115 H 0.5495 1.1671 0.2398 0.050 Uiso 1 1 calc R . . . .
C116 C 0.4471(5) 1.0846(5) 0.1922(3) 0.0375(15) Uani 1 1 d . . . . .
H116 H 0.4435 1.1255 0.1664 0.045 Uiso 1 1 calc R . . . .
C121 C 0.2314(4) 0.8614(4) 0.1358(2) 0.0251(12) Uani 1 1 d . . . . .
C122 C 0.2432(5) 0.7896(4) 0.1065(3) 0.0328(14) Uani 1 1 d . . . . .
H122 H 0.2923 0.7977 0.0815 0.039 Uiso 1 1 calc R . . . .
C123 C 0.1830(6) 0.7066(5) 0.1140(3) 0.0442(17) Uani 1 1 d . . . . .
H123 H 0.1927 0.6588 0.0949 0.053 Uiso 1 1 calc R . . . .
C124 C 0.1080(5) 0.6947(5) 0.1502(3) 0.0438(18) Uani 1 1 d . . . . .
H124 H 0.0666 0.6390 0.1552 0.053 Uiso 1 1 calc R . . . .
C125 C 0.0951(5) 0.7663(5) 0.1790(3) 0.0431(18) Uani 1 1 d . . . . .
H125 H 0.0450 0.7584 0.2034 0.052 Uiso 1 1 calc R . . . .
C126 C 0.1560(5) 0.8490(5) 0.1719(3) 0.0333(14) Uani 1 1 d . . . . .
H126 H 0.1466 0.8967 0.1913 0.040 Uiso 1 1 calc R . . . .
C131 C 0.2352(4) 1.0425(4) 0.1215(2) 0.0252(12) Uani 1 1 d . . . . .
C132 C 0.2067(5) 1.0804(5) 0.1663(3) 0.0359(15) Uani 1 1 d . . . . .
H132 H 0.2299 1.0701 0.2000 0.043 Uiso 1 1 calc R . . . .
C133 C 0.1433(6) 1.1338(5) 0.1602(3) 0.0428(17) Uani 1 1 d . . . . .
H133 H 0.1221 1.1591 0.1897 0.051 Uiso 1 1 calc R . . . .
C134 C 0.1117(5) 1.1493(5) 0.1097(3) 0.0369(15) Uani 1 1 d . . . . .
H134 H 0.0691 1.1851 0.1046 0.044 Uiso 1 1 calc R . . . .
C135 C 0.1451(5) 1.1104(4) 0.0672(3) 0.0292(13) Uani 1 1 d . . . . .
H135 H 0.1246 1.1216 0.0332 0.035 Uiso 1 1 calc R . . . .
C211 C 0.5401(5) 0.7204(4) 0.0932(3) 0.0300(14) Uani 1 1 d . . . . .
C212 C 0.5256(6) 0.6312(5) 0.0850(3) 0.0490(19) Uani 1 1 d . . . . .
H212 H 0.5606 0.6105 0.0591 0.059 Uiso 1 1 calc R . . . .
C213 C 0.4584(7) 0.5718(6) 0.1155(4) 0.065(3) Uani 1 1 d . . . . .
H213 H 0.4487 0.5116 0.1098 0.079 Uiso 1 1 calc R . . . .
C214 C 0.4072(6) 0.6016(6) 0.1533(4) 0.062(3) Uani 1 1 d . . . . .
H214 H 0.3620 0.5616 0.1730 0.075 Uiso 1 1 calc R . . . .
C215 C 0.4214(5) 0.6906(6) 0.1630(3) 0.049(2) Uani 1 1 d . . . . .
H215 H 0.3871 0.7104 0.1896 0.058 Uiso 1 1 calc R . . . .
C216 C 0.4873(5) 0.7501(5) 0.1327(3) 0.0384(16) Uani 1 1 d . . . . .
H216 H 0.4965 0.8101 0.1387 0.046 Uiso 1 1 calc R . . . .
C221 C 0.6440(4) 0.7437(4) -0.0057(3) 0.0271(13) Uani 1 1 d . . . . .
C222 C 0.7114(5) 0.6935(5) -0.0020(3) 0.0395(16) Uani 1 1 d . . . . .
H222 H 0.7427 0.6890 0.0305 0.047 Uiso 1 1 calc R . . . .
C223 C 0.7324(6) 0.6498(5) -0.0468(4) 0.052(2) Uani 1 1 d . . . . .
H223 H 0.7764 0.6148 -0.0441 0.062 Uiso 1 1 calc R . . . .
C224 C 0.6879(6) 0.6586(5) -0.0952(3) 0.050(2) Uani 1 1 d . . . . .
H224 H 0.7034 0.6308 -0.1253 0.059 Uiso 1 1 calc R . . . .
C225 C 0.6218(6) 0.7075(5) -0.0989(3) 0.049(2) Uani 1 1 d . . . . .
H225 H 0.5914 0.7123 -0.1316 0.059 Uiso 1 1 calc R . . . .
C226 C 0.5989(5) 0.7506(5) -0.0543(3) 0.0358(15) Uani 1 1 d . . . . .
H226 H 0.5533 0.7840 -0.0572 0.043 Uiso 1 1 calc R . . . .
C231 C 0.7320(4) 0.8484(4) 0.0853(2) 0.0220(12) Uani 1 1 d . . . . .
C232 C 0.7612(5) 0.8115(4) 0.1304(2) 0.0288(13) Uani 1 1 d . . . . .
H232 H 0.7207 0.7604 0.1438 0.035 Uiso 1 1 calc R . . . .
C233 C 0.8513(5) 0.8513(5) 0.1554(2) 0.0326(14) Uani 1 1 d . . . . .
H233 H 0.8718 0.8276 0.1859 0.039 Uiso 1 1 calc R . . . .
C234 C 0.9101(5) 0.9266(4) 0.1342(2) 0.0297(13) Uani 1 1 d . . . . .
H234 H 0.9707 0.9549 0.1502 0.036 Uiso 1 1 calc R . . . .
C235 C 0.8766(4) 0.9592(4) 0.0884(2) 0.0274(13) Uani 1 1 d . . . . .
H235 H 0.9170 1.0093 0.0739 0.033 Uiso 1 1 calc R . . . .
C311 C 0.7029(4) 1.2617(4) 0.0928(2) 0.0234(12) Uani 1 1 d . . . . .
C312 C 0.6880(5) 1.3105(4) 0.0496(3) 0.0358(15) Uani 1 1 d . . . . .
H312 H 0.6999 1.2926 0.0156 0.043 Uiso 1 1 calc R . . . .
C313 C 0.6557(6) 1.3855(5) 0.0564(3) 0.0457(18) Uani 1 1 d . . . . .
H313 H 0.6467 1.4183 0.0271 0.055 Uiso 1 1 calc R . . . .
C314 C 0.6367(6) 1.4117(5) 0.1070(4) 0.0482(19) Uani 1 1 d . . . . .
H314 H 0.6153 1.4623 0.1118 0.058 Uiso 1 1 calc R . . . .
C315 C 0.6497(6) 1.3628(5) 0.1503(3) 0.0436(18) Uani 1 1 d . . . . .
H315 H 0.6362 1.3798 0.1842 0.052 Uiso 1 1 calc R . . . .
C316 C 0.6826(5) 1.2888(5) 0.1431(3) 0.0353(15) Uani 1 1 d . . . . .
H316 H 0.6914 1.2561 0.1725 0.042 Uiso 1 1 calc R . . . .
C321 C 0.7749(4) 1.1245(4) 0.1443(2) 0.0232(12) Uani 1 1 d . . . . .
C322 C 0.7173(5) 1.0516(4) 0.1691(2) 0.0298(13) Uani 1 1 d . . . . .
H322 H 0.6573 1.0209 0.1534 0.036 Uiso 1 1 calc R . . . .
C323 C 0.7484(5) 1.0243(5) 0.2168(3) 0.0382(16) Uani 1 1 d . . . . .
H323 H 0.7087 0.9759 0.2333 0.046 Uiso 1 1 calc R . . . .
C324 C 0.8374(5) 1.0680(5) 0.2401(3) 0.0370(16) Uani 1 1 d . . . . .
H324 H 0.8588 1.0482 0.2718 0.044 Uiso 1 1 calc R . . . .
C325 C 0.8950(5) 1.1410(5) 0.2166(3) 0.0379(16) Uani 1 1 d . . . . .
H325 H 0.9551 1.1709 0.2325 0.045 Uiso 1 1 calc R . . . .
C326 C 0.8638(5) 1.1704(4) 0.1691(2) 0.0312(14) Uani 1 1 d . . . . .
H326 H 0.9023 1.2207 0.1538 0.037 Uiso 1 1 calc R . . . .
C331 C 0.8397(4) 1.1824(4) 0.0403(2) 0.0218(12) Uani 1 1 d . . . . .
C332 C 0.9083(5) 1.2633(4) 0.0424(2) 0.0296(13) Uani 1 1 d . . . . .
H332 H 0.9011 1.3070 0.0659 0.036 Uiso 1 1 calc R . . . .
C333 C 0.9874(5) 1.2785(4) 0.0093(3) 0.0370(16) Uani 1 1 d . . . . .
H333 H 1.0345 1.3324 0.0105 0.044 Uiso 1 1 calc R . . . .
C334 C 0.9959(5) 1.2126(4) -0.0256(3) 0.0319(14) Uani 1 1 d . . . . .
H334 H 1.0477 1.2215 -0.0490 0.038 Uiso 1 1 calc R . . . .
C335 C 0.9258(5) 1.1335(4) -0.0249(2) 0.0284(13) Uani 1 1 d . . . . .
H335 H 0.9326 1.0888 -0.0479 0.034 Uiso 1 1 calc R . . . .
Cu5 Cu 0.41605(6) 0.49696(6) 0.44183(3) 0.02299(19) Uani 1 1 d . . . . .
HC H 0.503(6) 0.392(5) 0.537(3) 0.05(2) Uiso 1 1 d . . . . .
HD H 0.359(6) 0.486(6) 0.497(3) 0.06(2) Uiso 1 1 d . . . . .
HE H 0.520(6) 0.463(5) 0.422(3) 0.06(2) Uiso 1 1 d . . . . .
Cu6 Cu 0.54720(6) 0.41008(5) 0.47525(3) 0.02297(19) Uani 1 1 d . . . . .
Cu7 Cu 0.59086(6) 0.57092(6) 0.45503(3) 0.02354(19) Uani 1 1 d . . . . .
Cu8 Cu 0.74922(6) 0.49921(6) 0.50060(3) 0.0247(2) Uani 1 1 d . . . . .
P4 P 0.30880(11) 0.47637(10) 0.37444(5) 0.0222(3) Uani 1 1 d . . . . .
P5 P 0.61777(11) 0.30560(10) 0.45143(6) 0.0220(3) Uani 1 1 d . . . . .
P6 P 0.71953(10) 0.65223(9) 0.41425(6) 0.0208(3) Uani 1 1 d . . . . .
N436 N 0.1587(3) 0.4157(3) 0.44094(19) 0.0229(10) Uani 1 1 d . . . . .
N536 N 0.7741(4) 0.3764(3) 0.51729(19) 0.0247(10) Uani 1 1 d . . . . .
N636 N 0.8256(3) 0.5325(3) 0.42877(19) 0.0232(10) Uani 1 1 d . . . . .
C411 C 0.2852(4) 0.5739(4) 0.3448(2) 0.0251(12) Uani 1 1 d . . . . .
C412 C 0.3439(5) 0.6550(4) 0.3609(3) 0.0325(14) Uani 1 1 d . . . . .
H412 H 0.3948 0.6581 0.3858 0.039 Uiso 1 1 calc R . . . .
C413 C 0.3288(6) 0.7322(5) 0.3406(3) 0.0431(17) Uani 1 1 d . . . . .
H413 H 0.3698 0.7863 0.3515 0.052 Uiso 1 1 calc R . . . .
C414 C 0.2532(6) 0.7277(5) 0.3044(3) 0.0440(17) Uani 1 1 d . . . . .
H414 H 0.2423 0.7790 0.2907 0.053 Uiso 1 1 calc R . . . .
C415 C 0.1929(6) 0.6470(5) 0.2882(3) 0.0426(17) Uani 1 1 d . . . . .
H415 H 0.1413 0.6445 0.2638 0.051 Uiso 1 1 calc R . . . .
C416 C 0.2080(5) 0.5708(5) 0.3076(3) 0.0353(15) Uani 1 1 d . . . . .
H416 H 0.1672 0.5169 0.2961 0.042 Uiso 1 1 calc R . . . .
C421 C 0.3462(5) 0.4142(4) 0.3203(2) 0.0277(13) Uani 1 1 d . . . . .
C422 C 0.3473(6) 0.3277(5) 0.3289(3) 0.0422(17) Uani 1 1 d . . . . .
H422 H 0.3205 0.3004 0.3597 0.051 Uiso 1 1 calc R . . . .
C423 C 0.3872(7) 0.2816(5) 0.2927(3) 0.049(2) Uani 1 1 d . . . . .
H423 H 0.3848 0.2228 0.2982 0.059 Uiso 1 1 calc R . . . .
C424 C 0.4311(7) 0.3232(6) 0.2477(3) 0.055(2) Uani 1 1 d . . . . .
H424 H 0.4601 0.2931 0.2236 0.066 Uiso 1 1 calc R . . . .
C425 C 0.4313(7) 0.4084(6) 0.2396(3) 0.056(2) Uani 1 1 d . . . . .
H425 H 0.4600 0.4362 0.2093 0.067 Uiso 1 1 calc R . . . .
C426 C 0.3892(6) 0.4547(5) 0.2757(3) 0.0415(17) Uani 1 1 d . . . . .
H426 H 0.3902 0.5130 0.2696 0.050 Uiso 1 1 calc R . . . .
C431 C 0.1858(4) 0.4070(4) 0.3902(2) 0.0224(12) Uani 1 1 d . . . . .
C432 C 0.1262(5) 0.3473(4) 0.3543(3) 0.0331(14) Uani 1 1 d . . . . .
H432 H 0.1457 0.3431 0.3195 0.040 Uiso 1 1 calc R . . . .
C433 C 0.0378(5) 0.2942(5) 0.3706(3) 0.0400(16) Uani 1 1 d . . . . .
H433 H -0.0027 0.2538 0.3470 0.048 Uiso 1 1 calc R . . . .
C434 C 0.0104(5) 0.3016(4) 0.4220(3) 0.0352(15) Uani 1 1 d . . . . .
H434 H -0.0484 0.2658 0.4340 0.042 Uiso 1 1 calc R . . . .
C435 C 0.0722(4) 0.3638(4) 0.4557(2) 0.0281(13) Uani 1 1 d . . . . .
H435 H 0.0525 0.3698 0.4903 0.034 Uiso 1 1 calc R . . . .
C511 C 0.5334(4) 0.1963(4) 0.4512(2) 0.0268(13) Uani 1 1 d . . . . .
C512 C 0.4963(5) 0.1589(5) 0.4986(3) 0.0405(16) Uani 1 1 d . . . . .
H512 H 0.5189 0.1880 0.5307 0.049 Uiso 1 1 calc R . . . .
C513 C 0.4257(6) 0.0783(6) 0.4985(4) 0.051(2) Uani 1 1 d . . . . .
H513 H 0.4037 0.0524 0.5305 0.061 Uiso 1 1 calc R . . . .
C514 C 0.3885(6) 0.0371(5) 0.4511(4) 0.053(2) Uani 1 1 d . . . . .
H514 H 0.3403 -0.0160 0.4511 0.063 Uiso 1 1 calc R . . . .
C515 C 0.4214(6) 0.0732(5) 0.4045(4) 0.057(2) Uani 1 1 d . . . . .
H515 H 0.3949 0.0453 0.3727 0.068 Uiso 1 1 calc R . . . .
C516 C 0.4950(5) 0.1522(5) 0.4039(3) 0.0395(16) Uani 1 1 d . . . . .
H516 H 0.5185 0.1756 0.3716 0.047 Uiso 1 1 calc R . . . .
C521 C 0.6755(4) 0.3100(4) 0.3869(2) 0.0271(13) Uani 1 1 d . . . . .
C522 C 0.7294(5) 0.2511(5) 0.3716(3) 0.0370(16) Uani 1 1 d . . . . .
H522 H 0.7376 0.2079 0.3948 0.044 Uiso 1 1 calc R . . . .
C523 C 0.7705(5) 0.2571(6) 0.3220(3) 0.049(2) Uani 1 1 d . . . . .
H523 H 0.8057 0.2175 0.3116 0.059 Uiso 1 1 calc R . . . .
C524 C 0.7593(6) 0.3214(6) 0.2881(3) 0.054(2) Uani 1 1 d . . . . .
H524 H 0.7882 0.3256 0.2550 0.064 Uiso 1 1 calc R . . . .
C525 C 0.7060(6) 0.3798(5) 0.3021(3) 0.0467(19) Uani 1 1 d . . . . .
H525 H 0.6979 0.4226 0.2786 0.056 Uiso 1 1 calc R . . . .
C526 C 0.6640(5) 0.3741(4) 0.3522(2) 0.0336(14) Uani 1 1 d . . . . .
H526 H 0.6282 0.4135 0.3621 0.040 Uiso 1 1 calc R . . . .
C531 C 0.7190(4) 0.2980(4) 0.4978(2) 0.0232(12) Uani 1 1 d . . . . .
C532 C 0.7383(5) 0.2189(4) 0.5125(3) 0.0315(14) Uani 1 1 d . . . . .
H532 H 0.7001 0.1659 0.4982 0.038 Uiso 1 1 calc R . . . .
C533 C 0.8147(5) 0.2201(5) 0.5487(3) 0.0364(15) Uani 1 1 d . . . . .
H533 H 0.8278 0.1679 0.5594 0.044 Uiso 1 1 calc R . . . .
C534 C 0.8710(5) 0.2997(5) 0.5686(3) 0.0335(15) Uani 1 1 d . . . . .
H534 H 0.9229 0.3023 0.5928 0.040 Uiso 1 1 calc R . . . .
C535 C 0.8485(4) 0.3755(4) 0.5517(2) 0.0292(13) Uani 1 1 d . . . . .
H535 H 0.8873 0.4291 0.5650 0.035 Uiso 1 1 calc R . . . .
C611 C 0.6937(4) 0.7044(4) 0.3532(2) 0.0248(12) Uani 1 1 d . . . . .
C612 C 0.7577(5) 0.7764(4) 0.3310(2) 0.0304(14) Uani 1 1 d . . . . .
H612 H 0.8191 0.8011 0.3473 0.036 Uiso 1 1 calc R . . . .
C613 C 0.7304(5) 0.8117(4) 0.2846(3) 0.0370(15) Uani 1 1 d . . . . .
H613 H 0.7738 0.8599 0.2698 0.044 Uiso 1 1 calc R . . . .
C614 C 0.6400(6) 0.7759(5) 0.2603(3) 0.0452(18) Uani 1 1 d . . . . .
H614 H 0.6220 0.8000 0.2293 0.054 Uiso 1 1 calc R . . . .
C615 C 0.5760(6) 0.7042(6) 0.2819(3) 0.052(2) Uani 1 1 d . . . . .
H615 H 0.5146 0.6801 0.2654 0.062 Uiso 1 1 calc R . . . .
C616 C 0.6025(5) 0.6679(5) 0.3279(3) 0.0390(16) Uani 1 1 d . . . . .
H616 H 0.5593 0.6189 0.3419 0.047 Uiso 1 1 calc R . . . .
C621 C 0.7940(4) 0.7414(4) 0.4567(2) 0.0249(12) Uani 1 1 d . . . . .
C622 C 0.8905(5) 0.7868(4) 0.4456(2) 0.0292(13) Uani 1 1 d . . . . .
H622 H 0.9208 0.7714 0.4159 0.035 Uiso 1 1 calc R . . . .
C623 C 0.9411(5) 0.8553(4) 0.4791(3) 0.0361(15) Uani 1 1 d . . . . .
H623 H 1.0050 0.8863 0.4712 0.043 Uiso 1 1 calc R . . . .
C624 C 0.8980(6) 0.8780(5) 0.5239(3) 0.0420(17) Uani 1 1 d . . . . .
H624 H 0.9330 0.9232 0.5465 0.050 Uiso 1 1 calc R . . . .
C625 C 0.8028(6) 0.8332(5) 0.5350(3) 0.0411(17) Uani 1 1 d . . . . .
H625 H 0.7731 0.8490 0.5649 0.049 Uiso 1 1 calc R . . . .
C626 C 0.7504(5) 0.7645(4) 0.5018(3) 0.0320(14) Uani 1 1 d . . . . .
H626 H 0.6863 0.7342 0.5098 0.038 Uiso 1 1 calc R . . . .
C631 C 0.8107(4) 0.5927(4) 0.3942(2) 0.0217(12) Uani 1 1 d . . . . .
C632 C 0.8590(5) 0.6068(4) 0.3463(2) 0.0286(13) Uani 1 1 d . . . . .
H632 H 0.8486 0.6496 0.3234 0.034 Uiso 1 1 calc R . . . .
C633 C 0.9230(5) 0.5561(5) 0.3330(3) 0.0361(15) Uani 1 1 d . . . . .
H633 H 0.9555 0.5642 0.3010 0.043 Uiso 1 1 calc R . . . .
C634 C 0.9372(5) 0.4942(4) 0.3678(3) 0.0312(14) Uani 1 1 d . . . . .
H634 H 0.9789 0.4589 0.3598 0.037 Uiso 1 1 calc R . . . .
C635 C 0.8881(4) 0.4855(4) 0.4149(2) 0.0294(13) Uani 1 1 d . . . . .
H635 H 0.8992 0.4442 0.4387 0.035 Uiso 1 1 calc R . . . .
Cl1 Cl 0.1689(2) -0.06234(17) 0.55340(10) 0.0716(6) Uiso 1 1 d . . . . .
Cl2 Cl 0.31756(19) 0.01698(17) 0.63310(10) 0.0693(6) Uiso 1 1 d . . . . .
C3 C 0.2190(6) 0.0313(5) 0.5936(3) 0.0464(18) Uiso 1 1 d . . . . .
H3A H 0.2418 0.0819 0.5713 0.056 Uiso 1 1 calc R . . . .
H3B H 0.1683 0.0425 0.6161 0.056 Uiso 1 1 calc R . . . .
Cl3 Cl -0.26613(19) 0.59586(17) 0.20864(10) 0.0691(6) Uiso 1 1 d . . . . .
Cl4 Cl -0.15754(19) 0.60914(17) 0.11087(10) 0.0710(6) Uiso 1 1 d . . . . .
C4 C -0.1690(7) 0.5675(7) 0.1757(4) 0.063(2) Uiso 1 1 d . . . . .
H4A H -0.1075 0.5908 0.1957 0.075 Uiso 1 1 calc R . . . .
H4B H -0.1814 0.5040 0.1738 0.075 Uiso 1 1 calc R . . . .
Cl5 Cl -0.1063(2) 0.4796(2) -0.00268(12) 0.0869(8) Uiso 1 1 d . . . . .
S2 S -0.00038(12) 0.41993(11) 0.20399(6) 0.0340(4) Uiso 1 1 d . . . . .
F4 F 0.1267(7) 0.4701(6) 0.1313(4) 0.131(3) Uiso 1 1 d . . . . .
F5 F 0.1888(6) 0.4334(5) 0.2003(3) 0.104(2) Uiso 1 1 d . . . . .
F6 F 0.0985(5) 0.3388(4) 0.1449(3) 0.0884(18) Uiso 1 1 d . . . . .
O4 O 0.0179(4) 0.5095(3) 0.2214(2) 0.0460(12) Uiso 1 1 d . . . . .
O5 O -0.0799(5) 0.3912(4) 0.1662(2) 0.0627(16) Uiso 1 1 d . . . . .
O6 O 0.0009(6) 0.3595(5) 0.2448(3) 0.0778(19) Uiso 1 1 d . . . . .
C2 C 0.1052(6) 0.4140(5) 0.1695(3) 0.0461(18) Uiso 1 1 d . . . . .
C5 C 0.0025(15) 0.5148(14) 0.0465(8) 0.071(5) Uiso 0.5 1 d . . P . .
H5A H 0.0056 0.5716 0.0630 0.085 Uiso 0.5 1 calc R . P . .
H5B H 0.0000 0.4717 0.0740 0.085 Uiso 0.5 1 calc R . P . .
S1 S 1.02625(16) 0.91487(14) 0.31120(9) 0.0541(5) Uiso 1 1 d . . . . .
F1 F 1.1544(7) 1.0651(6) 0.3166(4) 0.132(3) Uiso 1 1 d . . . . .
F2 F 1.1650(6) 0.9830(5) 0.3807(3) 0.103(2) Uiso 1 1 d . . . . .
F3 F 1.2173(5) 0.9577(5) 0.3040(3) 0.0936(19) Uiso 1 1 d . . . . .
O1 O 0.9605(5) 0.9544(4) 0.3389(3) 0.0668(16) Uiso 1 1 d . . . . .
O2 O 1.0189(6) 0.9222(5) 0.2547(3) 0.089(2) Uiso 1 1 d . . . . .
O3 O 1.0349(7) 0.8329(7) 0.3309(4) 0.110(3) Uiso 1 1 d . . . . .
C1 C 1.1457(7) 0.9822(6) 0.3285(4) 0.061(2) Uiso 1 1 d . . . . .

loop_
_atom_site_aniso_label
_atom_site_aniso_U_11
_atom_site_aniso_U_22
_atom_site_aniso_U_33
_atom_site_aniso_U_23
_atom_site_aniso_U_13
_atom_site_aniso_U_12
Cu1 0.0197(4) 0.0293(5) 0.0200(4) 0.0019(3) 0.0032(3) 0.0090(3)
Cu2 0.0210(4) 0.0203(4) 0.0282(4) 0.0018(3) -0.0015(3) 0.0077(3)
Cu3 0.0190(4) 0.0222(4) 0.0218(4) -0.0013(3) -0.0010(3) 0.0022(3)
Cu4 0.0213(4) 0.0252(4) 0.0248(4) 0.0006(3) 0.0003(3) 0.0067(3)
P1 0.0211(7) 0.0261(7) 0.0190(7) 0.0016(6) 0.0023(5) 0.0088(6)
P2 0.0202(7) 0.0178(7) 0.0254(7) 0.0027(6) -0.0007(6) 0.0063(6)
P3 0.0201(7) 0.0196(7) 0.0211(7) -0.0003(5) -0.0012(5) 0.0030(5)
N136 0.020(2) 0.022(2) 0.025(2) -0.0005(19) 0.0008(19) 0.0051(19)
N236 0.022(2) 0.019(2) 0.025(2) 0.0009(19) -0.0010(19) 0.0049(19)
N336 0.021(2) 0.023(2) 0.022(2) 0.0014(19) 0.0002(19) 0.0053(19)
C111 0.023(3) 0.033(3) 0.022(3) -0.001(2) 0.004(2) 0.010(3)
C112 0.041(4) 0.045(4) 0.030(3) 0.007(3) -0.005(3) 0.007(3)
C113 0.056(5) 0.064(5) 0.037(4) 0.017(4) -0.015(4) 0.015(4)
C114 0.044(4) 0.061(5) 0.035(4) -0.012(3) -0.013(3) 0.019(4)
C115 0.041(4) 0.044(4) 0.042(4) -0.010(3) -0.010(3) 0.015(3)
C116 0.041(4) 0.038(4) 0.034(4) -0.002(3) -0.006(3) 0.013(3)
C121 0.024(3) 0.029(3) 0.024(3) 0.008(2) 0.002(2) 0.010(2)
C122 0.033(3) 0.030(3) 0.036(4) 0.006(3) 0.003(3) 0.010(3)
C123 0.043(4) 0.033(4) 0.056(5) -0.002(3) 0.000(3) 0.009(3)
C124 0.036(4) 0.034(4) 0.055(5) 0.016(3) -0.006(3) -0.002(3)
C125 0.030(4) 0.053(5) 0.044(4) 0.021(3) 0.009(3) 0.005(3)
C126 0.030(3) 0.039(4) 0.032(3) 0.008(3) 0.005(3) 0.010(3)
C131 0.020(3) 0.030(3) 0.026(3) -0.001(2) 0.000(2) 0.008(2)
C132 0.042(4) 0.043(4) 0.026(3) -0.004(3) 0.002(3) 0.018(3)
C133 0.044(4) 0.053(4) 0.040(4) -0.011(3) 0.005(3) 0.028(4)
C134 0.036(4) 0.035(4) 0.045(4) -0.005(3) 0.001(3) 0.020(3)
C135 0.025(3) 0.030(3) 0.034(3) 0.002(3) 0.001(3) 0.010(3)
C211 0.025(3) 0.033(3) 0.034(3) 0.013(3) 0.000(3) 0.009(3)
C212 0.051(5) 0.028(4) 0.065(5) 0.012(3) 0.016(4) 0.003(3)
C213 0.068(6) 0.033(4) 0.090(7) 0.025(4) 0.014(5) 0.001(4)
C214 0.036(4) 0.067(6) 0.077(6) 0.046(5) 0.002(4) -0.003(4)
C215 0.032(4) 0.071(6) 0.043(4) 0.021(4) 0.009(3) 0.013(4)
C216 0.033(4) 0.043(4) 0.040(4) 0.011(3) 0.001(3) 0.010(3)
C221 0.020(3) 0.024(3) 0.036(3) -0.002(3) -0.001(2) 0.004(2)
C222 0.030(4) 0.036(4) 0.054(4) -0.009(3) -0.003(3) 0.012(3)
C223 0.037(4) 0.048(5) 0.074(6) -0.022(4) 0.009(4) 0.017(4)
C224 0.035(4) 0.054(5) 0.055(5) -0.027(4) 0.008(3) 0.004(4)
C225 0.047(5) 0.053(5) 0.041(4) -0.020(4) -0.003(3) 0.003(4)
C226 0.034(4) 0.038(4) 0.035(4) -0.008(3) -0.004(3) 0.010(3)
C231 0.026(3) 0.020(3) 0.022(3) -0.001(2) 0.000(2) 0.009(2)
C232 0.032(3) 0.028(3) 0.028(3) 0.007(3) -0.001(3) 0.010(3)
C233 0.035(4) 0.046(4) 0.021(3) 0.007(3) -0.003(3) 0.018(3)
C234 0.022(3) 0.038(4) 0.029(3) -0.004(3) -0.006(2) 0.008(3)
C235 0.025(3) 0.026(3) 0.032(3) 0.005(3) -0.001(2) 0.008(2)
C311 0.016(3) 0.022(3) 0.030(3) -0.004(2) -0.002(2) 0.001(2)
C312 0.040(4) 0.030(3) 0.037(4) 0.004(3) 0.004(3) 0.009(3)
C313 0.047(4) 0.030(4) 0.062(5) 0.003(3) -0.007(4) 0.014(3)
C314 0.037(4) 0.033(4) 0.078(6) -0.011(4) 0.000(4) 0.017(3)
C315 0.041(4) 0.042(4) 0.049(4) -0.018(3) -0.004(3) 0.016(3)
C316 0.031(3) 0.037(4) 0.036(4) -0.011(3) -0.004(3) 0.007(3)
C321 0.027(3) 0.025(3) 0.020(3) 0.001(2) 0.001(2) 0.012(2)
C322 0.029(3) 0.031(3) 0.030(3) 0.005(3) 0.001(3) 0.010(3)
C323 0.040(4) 0.038(4) 0.037(4) 0.011(3) 0.006(3) 0.009(3)
C324 0.048(4) 0.049(4) 0.022(3) 0.003(3) -0.002(3) 0.026(3)
C325 0.032(4) 0.055(4) 0.028(3) -0.008(3) -0.009(3) 0.015(3)
C326 0.030(3) 0.032(3) 0.028(3) 0.000(3) -0.002(3) 0.002(3)
C331 0.024(3) 0.020(3) 0.020(3) 0.003(2) -0.003(2) 0.004(2)
C332 0.029(3) 0.026(3) 0.031(3) -0.002(3) -0.002(3) 0.003(3)
C333 0.027(3) 0.025(3) 0.053(4) 0.008(3) 0.002(3) -0.003(3)
C334 0.024(3) 0.032(3) 0.039(4) 0.008(3) 0.009(3) 0.005(3)
C335 0.029(3) 0.030(3) 0.027(3) 0.000(3) 0.001(3) 0.010(3)
Cu5 0.0201(4) 0.0308(5) 0.0194(4) -0.0018(3) -0.0018(3) 0.0093(3)
Cu6 0.0259(4) 0.0250(4) 0.0213(4) -0.0017(3) 0.0000(3) 0.0128(4)
Cu7 0.0209(4) 0.0259(4) 0.0248(4) 0.0037(3) 0.0039(3) 0.0074(3)
Cu8 0.0234(4) 0.0283(5) 0.0239(4) 0.0007(3) 0.0016(3) 0.0095(4)
P4 0.0230(7) 0.0287(8) 0.0163(7) 0.0004(6) -0.0011(5) 0.0090(6)
P5 0.0236(7) 0.0224(7) 0.0222(7) -0.0005(6) 0.0020(6) 0.0100(6)
P6 0.0202(7) 0.0230(7) 0.0206(7) 0.0030(6) 0.0027(5) 0.0080(6)
N436 0.021(2) 0.024(2) 0.025(2) 0.001(2) -0.0005(19) 0.009(2)
N536 0.025(3) 0.029(3) 0.022(2) 0.001(2) 0.002(2) 0.011(2)
N636 0.021(2) 0.026(3) 0.024(2) 0.001(2) 0.0011(19) 0.009(2)
C411 0.023(3) 0.033(3) 0.021(3) 0.004(2) 0.003(2) 0.009(3)
C412 0.030(3) 0.036(4) 0.031(3) 0.002(3) -0.002(3) 0.008(3)
C413 0.046(4) 0.032(4) 0.049(4) 0.009(3) 0.005(3) 0.006(3)
C414 0.049(4) 0.040(4) 0.046(4) 0.016(3) 0.004(3) 0.016(3)
C415 0.043(4) 0.046(4) 0.041(4) 0.009(3) -0.008(3) 0.015(3)
C416 0.038(4) 0.036(4) 0.032(3) 0.002(3) -0.006(3) 0.011(3)
C421 0.029(3) 0.035(3) 0.021(3) -0.004(2) -0.003(2) 0.013(3)
C422 0.057(5) 0.042(4) 0.035(4) 0.002(3) 0.009(3) 0.024(4)
C423 0.071(6) 0.044(4) 0.042(4) -0.006(3) 0.002(4) 0.031(4)
C424 0.075(6) 0.073(6) 0.031(4) -0.008(4) 0.003(4) 0.045(5)
C425 0.078(6) 0.077(6) 0.026(4) 0.010(4) 0.020(4) 0.042(5)
C426 0.053(5) 0.048(4) 0.030(4) 0.002(3) 0.005(3) 0.024(4)
C431 0.023(3) 0.023(3) 0.023(3) 0.002(2) -0.002(2) 0.009(2)
C432 0.031(3) 0.035(4) 0.032(3) -0.005(3) -0.004(3) 0.008(3)
C433 0.035(4) 0.036(4) 0.046(4) -0.012(3) -0.014(3) 0.005(3)
C434 0.025(3) 0.031(3) 0.047(4) 0.005(3) -0.001(3) 0.002(3)
C435 0.025(3) 0.032(3) 0.029(3) 0.006(3) 0.003(2) 0.009(3)
C511 0.021(3) 0.025(3) 0.036(3) 0.002(3) 0.003(2) 0.010(2)
C512 0.038(4) 0.045(4) 0.039(4) 0.007(3) 0.008(3) 0.011(3)
C513 0.033(4) 0.054(5) 0.065(5) 0.023(4) 0.013(4) 0.008(4)
C514 0.032(4) 0.040(4) 0.080(6) 0.008(4) 0.005(4) -0.002(3)
C515 0.046(5) 0.045(5) 0.068(6) -0.010(4) -0.004(4) -0.006(4)
C516 0.037(4) 0.035(4) 0.043(4) -0.006(3) 0.003(3) 0.003(3)
C521 0.023(3) 0.032(3) 0.026(3) -0.006(2) 0.001(2) 0.005(2)
C522 0.032(4) 0.049(4) 0.035(4) -0.010(3) 0.001(3) 0.020(3)
C523 0.031(4) 0.075(6) 0.043(4) -0.024(4) 0.002(3) 0.019(4)
C524 0.037(4) 0.083(6) 0.029(4) -0.016(4) 0.006(3) -0.005(4)
C525 0.049(5) 0.053(5) 0.029(4) 0.002(3) 0.005(3) -0.002(4)
C526 0.038(4) 0.037(4) 0.024(3) -0.001(3) 0.003(3) 0.006(3)
C531 0.025(3) 0.026(3) 0.020(3) 0.001(2) 0.005(2) 0.008(2)
C532 0.034(3) 0.025(3) 0.038(4) 0.003(3) 0.000(3) 0.013(3)
C533 0.040(4) 0.037(4) 0.039(4) 0.008(3) 0.002(3) 0.021(3)
C534 0.035(4) 0.042(4) 0.030(3) 0.005(3) -0.004(3) 0.021(3)
C535 0.022(3) 0.034(3) 0.032(3) -0.003(3) 0.000(2) 0.008(3)
C611 0.027(3) 0.028(3) 0.021(3) 0.002(2) 0.003(2) 0.011(2)
C612 0.031(3) 0.030(3) 0.028(3) 0.005(3) -0.001(3) 0.004(3)
C613 0.047(4) 0.031(4) 0.033(4) 0.013(3) 0.006(3) 0.009(3)
C614 0.051(5) 0.058(5) 0.031(4) 0.015(3) -0.004(3) 0.021(4)
C615 0.040(4) 0.070(6) 0.040(4) 0.016(4) -0.009(3) 0.004(4)
C616 0.029(3) 0.049(4) 0.036(4) 0.013(3) -0.003(3) 0.005(3)
C621 0.028(3) 0.024(3) 0.026(3) 0.002(2) -0.001(2) 0.012(2)
C622 0.029(3) 0.032(3) 0.028(3) 0.004(3) -0.001(3) 0.009(3)
C623 0.028(3) 0.032(4) 0.046(4) 0.000(3) -0.004(3) 0.006(3)
C624 0.049(4) 0.035(4) 0.043(4) -0.010(3) -0.012(3) 0.014(3)
C625 0.048(4) 0.038(4) 0.040(4) -0.008(3) 0.002(3) 0.018(3)
C626 0.032(3) 0.032(3) 0.034(3) -0.003(3) 0.004(3) 0.012(3)
C631 0.020(3) 0.026(3) 0.018(3) -0.002(2) 0.001(2) 0.005(2)
C632 0.032(3) 0.037(4) 0.020(3) 0.004(3) 0.004(2) 0.014(3)
C633 0.037(4) 0.048(4) 0.026(3) 0.000(3) 0.009(3) 0.017(3)
C634 0.027(3) 0.036(4) 0.033(3) -0.006(3) 0.002(3) 0.013(3)
C635 0.025(3) 0.034(3) 0.032(3) 0.001(3) 0.003(3) 0.012(3)

loop_
_atom_type_symbol
_atom_type_description
_atom_type_scat_dispersion_real
_atom_type_scat_dispersion_imag
_atom_type_scat_source
C C 0.0181 0.0091 'International Tables Vol C Tables 4.2.6.8 and 6.1.1.4'
H H 0.0000 0.0000 'International Tables Vol C Tables 4.2.6.8 and 6.1.1.4'
Cl Cl 0.3639 0.7018 'International Tables Vol C Tables 4.2.6.8 and 6.1.1.4'
Cu Cu -1.9646 0.5888 'International Tables Vol C Tables 4.2.6.8 and 6.1.1.4'
F F 0.0727 0.0534 'International Tables Vol C Tables 4.2.6.8 and 6.1.1.4'
N N 0.0311 0.0180 'International Tables Vol C Tables 4.2.6.8 and 6.1.1.4'
O O 0.0492 0.0322 'International Tables Vol C Tables 4.2.6.8 and 6.1.1.4'
P P 0.2955 0.4335 'International Tables Vol C Tables 4.2.6.8 and 6.1.1.4'
S S 0.3331 0.5567 'International Tables Vol C Tables 4.2.6.8 and 6.1.1.4'

loop_
_geom_angle_atom_site_label_1
_geom_angle_atom_site_label_2
_geom_angle_atom_site_label_3
_geom_angle
_geom_angle_site_symmetry_1
_geom_angle_site_symmetry_3
_geom_angle_publ_flag
H Cu1 HA 87(4) . . ?
H Cu1 HB 127(4) . . ?
HA Cu1 HB 95(4) . . ?
Cu2 Cu1 H 94(2) 2_675 . ?
Cu2 Cu1 H 44(2) . . ?
Cu2 Cu1 HA 43(3) . . ?
Cu2 Cu1 HA 94(3) 2_675 . ?
Cu2 Cu1 HB 113(3) . . ?
Cu2 Cu1 HB 33(3) 2_675 . ?
Cu2 Cu1 Cu2 89.35(4) . 2_675 ?
Cu2 Cu1 Cu3 57.86(3) . . ?
Cu2 Cu1 Cu3 65.43(3) . 2_675 ?
Cu2 Cu1 Cu4 129.60(4) . 2_675 ?
Cu3 Cu1 H 36(2) . . ?
Cu3 Cu1 H 104(2) 2_675 . ?
Cu3 Cu1 HA 96(3) . . ?
Cu3 Cu1 HA 42(3) 2_675 . ?
Cu3 Cu1 HB 91(3) . . ?
Cu3 Cu1 HB 54(3) 2_675 . ?
Cu3 Cu1 Cu2 55.52(3) 2_675 2_675 ?
Cu3 Cu1 Cu2 58.35(3) . 2_675 ?
Cu3 Cu1 Cu3 88.08(4) 2_675 . ?
Cu3 Cu1 Cu4 123.13(4) . 2_675 ?
Cu3 Cu1 Cu4 64.30(3) 2_675 2_675 ?
Cu4 Cu1 H 159(2) 2_675 . ?
Cu4 Cu1 HA 94(3) 2_675 . ?
Cu4 Cu1 HB 32(3) 2_675 . ?
Cu4 Cu1 Cu2 65.15(3) 2_675 2_675 ?
P1 Cu1 H 114(2) . . ?
P1 Cu1 HA 121(3) . . ?
P1 Cu1 HB 109(3) . . ?
P1 Cu1 Cu2 134.26(5) . 2_675 ?
P1 Cu1 Cu2 136.06(6) . . ?
P1 Cu1 Cu3 133.67(5) . . ?
P1 Cu1 Cu3 137.78(6) . 2_675 ?
P1 Cu1 Cu4 83.35(5) . 2_675 ?
Cu1 Cu2 Cu1 90.65(4) . 2_675 ?
Cu1 Cu2 H 95(2) 2_675 . ?
Cu1 Cu2 H 44(2) . . ?
Cu1 Cu2 HA 43(3) . . ?
Cu1 Cu2 HA 95(3) 2_675 . ?
Cu1 Cu2 Cu3 58.56(3) . 2_675 ?
Cu1 Cu2 Cu3 65.99(3) . . ?
Cu1 Cu2 Cu4 126.86(4) . . ?
Cu1 Cu2 Cu4 57.04(3) 2_675 . ?
H Cu2 HA 86(4) . . ?
Cu3 Cu2 Cu1 58.62(3) 2_675 2_675 ?
Cu3 Cu2 Cu1 56.29(3) . 2_675 ?
Cu3 Cu2 H 41(2) . . ?
Cu3 Cu2 H 97(2) 2_675 . ?
Cu3 Cu2 HA 37(3) 2_675 . ?
Cu3 Cu2 HA 103(3) . . ?
Cu3 Cu2 Cu3 88.72(4) . 2_675 ?
Cu3 Cu2 Cu4 61.01(3) . . ?
Cu3 Cu2 Cu4 115.33(4) 2_675 . ?
Cu4 Cu2 H 94(2) . . ?
Cu4 Cu2 HA 152(3) . . ?
P2 Cu2 Cu1 127.38(5) . 2_675 ?
P2 Cu2 Cu1 141.70(6) . . ?
P2 Cu2 H 118(2) . . ?
P2 Cu2 HA 125(3) . . ?
P2 Cu2 Cu3 127.91(6) . . ?
P2 Cu2 Cu3 141.24(6) . 2_675 ?
P2 Cu2 Cu4 79.60(5) . . ?
Cu1 Cu3 Cu1 91.92(4) 2_675 . ?
Cu1 Cu3 H 37(2) . . ?
Cu1 Cu3 H 108(2) 2_675 . ?
Cu1 Cu3 Cu2 56.01(3) 2_675 2_675 ?
Cu1 Cu3 Cu4 124.57(4) . . ?
Cu1 Cu3 Cu4 62.45(3) 2_675 . ?
Cu2 Cu3 Cu1 63.03(3) 2_675 . ?
Cu2 Cu3 Cu1 56.15(3) . . ?
Cu2 Cu3 Cu1 68.18(3) . 2_675 ?
Cu2 Cu3 H 43(2) . . ?
Cu2 Cu3 H 100(2) 2_675 . ?
Cu2 Cu3 Cu2 91.28(4) . 2_675 ?
Cu2 Cu3 Cu4 118.35(4) 2_675 . ?
Cu2 Cu3 Cu4 68.56(3) . . ?
Cu4 Cu3 H 102(2) . . ?
P3 Cu3 Cu1 141.16(5) . . ?
P3 Cu3 Cu1 126.84(5) . 2_675 ?
P3 Cu3 H 118(2) . . ?
P3 Cu3 Cu2 134.95(6) . . ?
P3 Cu3 Cu2 133.37(6) . 2_675 ?
P3 Cu3 Cu4 82.10(5) . . ?
Cu1 Cu4 Cu2 57.81(3) 2_675 . ?
Cu1 Cu4 Cu3 53.25(3) 2_675 . ?
Cu3 Cu4 Cu2 50.43(3) . . ?
N136 Cu4 Cu1 89.98(13) 2_675 2_675 ?
N136 Cu4 Cu2 114.61(13) 2_675 . ?
N136 Cu4 Cu3 143.21(13) 2_675 . ?
N236 Cu4 Cu1 143.78(13) . 2_675 ?
N236 Cu4 Cu2 85.97(13) . . ?
N236 Cu4 Cu3 105.34(13) . . ?
N236 Cu4 N136 106.62(18) . 2_675 ?
N336 Cu4 Cu1 105.10(13) . 2_675 ?
N336 Cu4 Cu2 139.22(13) . . ?
N336 Cu4 Cu3 89.10(13) . . ?
N336 Cu4 N136 100.93(18) . 2_675 ?
N336 Cu4 N236 103.03(18) . . ?
C111 P1 Cu1 111.75(19) . . ?
C111 P1 C131 103.7(3) . . ?
C121 P1 Cu1 117.7(2) . . ?
C121 P1 C111 105.7(3) . . ?
C121 P1 C131 102.9(3) . . ?
C131 P1 Cu1 113.7(2) . . ?
C211 P2 Cu2 114.6(2) . . ?
C211 P2 C221 105.0(3) . . ?
C211 P2 C231 106.3(3) . . ?
C221 P2 Cu2 113.7(2) . . ?
C221 P2 C231 102.6(3) . . ?
C231 P2 Cu2 113.57(19) . . ?
C311 P3 Cu3 108.65(19) . . ?
C311 P3 C331 103.7(3) . . ?
C321 P3 Cu3 120.2(2) . . ?
C321 P3 C311 106.4(3) . . ?
C321 P3 C331 103.5(3) . . ?
C331 P3 Cu3 112.96(18) . . ?
C131 N136 Cu4 124.4(4) . 2_675 ?
C135 N136 Cu4 118.1(4) . 2_675 ?
C135 N136 C131 117.4(5) . . ?
C231 N236 Cu4 125.8(4) . . ?
C235 N236 Cu4 116.6(4) . . ?
C235 N236 C231 117.3(5) . . ?
C331 N336 Cu4 124.7(4) . . ?
C335 N336 Cu4 117.7(4) . . ?
C335 N336 C331 117.5(5) . . ?
C112 C111 P1 122.8(5) . . ?
C112 C111 C116 118.7(6) . . ?
C116 C111 P1 117.6(5) . . ?
C111 C112 H112 119.5 . . ?
C111 C112 C113 120.9(7) . . ?
C113 C112 H112 119.5 . . ?
C112 C113 H113 120.2 . . ?
C114 C113 C112 119.5(7) . . ?
C114 C113 H113 120.2 . . ?
C113 C114 H114 119.7 . . ?
C115 C114 C113 120.5(7) . . ?
C115 C114 H114 119.7 . . ?
C114 C115 H115 120.1 . . ?
C114 C115 C116 119.9(7) . . ?
C116 C115 H115 120.1 . . ?
C111 C116 H116 119.8 . . ?
C115 C116 C111 120.5(7) . . ?
C115 C116 H116 119.8 . . ?
C122 C121 P1 117.4(5) . . ?
C126 C121 P1 123.4(5) . . ?
C126 C121 C122 119.1(6) . . ?
C121 C122 H122 119.6 . . ?
C123 C122 C121 120.8(6) . . ?
C123 C122 H122 119.6 . . ?
C122 C123 H123 120.1 . . ?
C122 C123 C124 119.8(7) . . ?
C124 C123 H123 120.1 . . ?
C123 C124 H124 120.2 . . ?
C125 C124 C123 119.5(7) . . ?
C125 C124 H124 120.2 . . ?
C124 C125 H125 119.7 . . ?
C126 C125 C124 120.6(7) . . ?
C126 C125 H125 119.7 . . ?
C121 C126 H126 119.9 . . ?
C125 C126 C121 120.1(7) . . ?
C125 C126 H126 119.9 . . ?
N136 C131 P1 114.4(4) . . ?
N136 C131 C132 122.5(6) . . ?
C132 C131 P1 123.1(5) . . ?
C131 C132 H132 120.6 . . ?
C133 C132 C131 118.8(6) . . ?
C133 C132 H132 120.6 . . ?
C132 C133 H133 120.3 . . ?
C134 C133 C132 119.3(6) . . ?
C134 C133 H133 120.3 . . ?
C133 C134 H134 120.9 . . ?
C135 C134 C133 118.2(6) . . ?
C135 C134 H134 120.9 . . ?
N136 C135 C134 123.7(6) . . ?
N136 C135 H135 118.1 . . ?
C134 C135 H135 118.1 . . ?
C212 C211 P2 124.5(5) . . ?
C212 C211 C216 119.0(6) . . ?
C216 C211 P2 116.0(5) . . ?
C211 C212 H212 120.0 . . ?
C211 C212 C213 120.1(8) . . ?
C213 C212 H212 120.0 . . ?
C212 C213 H213 119.9 . . ?
C214 C213 C212 120.2(8) . . ?
C214 C213 H213 119.9 . . ?
C213 C214 H214 119.5 . . ?
C213 C214 C215 121.0(7) . . ?
C215 C214 H214 119.5 . . ?
C214 C215 H215 120.3 . . ?
C214 C215 C216 119.3(8) . . ?
C216 C215 H215 120.3 . . ?
C211 C216 H216 119.8 . . ?
C215 C216 C211 120.4(7) . . ?
C215 C216 H216 119.8 . . ?
C222 C221 P2 123.5(5) . . ?
C226 C221 P2 117.2(5) . . ?
C226 C221 C222 119.3(6) . . ?
C221 C222 H222 120.0 . . ?
C221 C222 C223 120.1(7) . . ?
C223 C222 H222 120.0 . . ?
C222 C223 H223 120.1 . . ?
C224 C223 C222 119.8(7) . . ?
C224 C223 H223 120.1 . . ?
C223 C224 H224 119.9 . . ?
C225 C224 C223 120.3(7) . . ?
C225 C224 H224 119.9 . . ?
C224 C225 H225 119.7 . . ?
C224 C225 C226 120.7(8) . . ?
C226 C225 H225 119.7 . . ?
C221 C226 C225 119.9(7) . . ?
C221 C226 H226 120.1 . . ?
C225 C226 H226 120.1 . . ?
N236 C231 P2 114.5(4) . . ?
N236 C231 C232 122.3(5) . . ?
C232 C231 P2 123.2(5) . . ?
C231 C232 H232 120.3 . . ?
C231 C232 C233 119.4(6) . . ?
C233 C232 H232 120.3 . . ?
C232 C233 H233 120.5 . . ?
C234 C233 C232 118.9(6) . . ?
C234 C233 H233 120.5 . . ?
C233 C234 H234 120.8 . . ?
C233 C234 C235 118.4(6) . . ?
C235 C234 H234 120.8 . . ?
N236 C235 C234 123.7(6) . . ?
N236 C235 H235 118.2 . . ?
C234 C235 H235 118.2 . . ?
C312 C311 P3 118.9(5) . . ?
C312 C311 C316 118.5(6) . . ?
C316 C311 P3 121.9(5) . . ?
C311 C312 H312 119.6 . . ?
C313 C312 C311 120.8(7) . . ?
C313 C312 H312 119.6 . . ?
C312 C313 H313 120.1 . . ?
C312 C313 C314 119.7(7) . . ?
C314 C313 H313 120.1 . . ?
C313 C314 H314 120.0 . . ?
C315 C314 C313 120.0(7) . . ?
C315 C314 H314 120.0 . . ?
C314 C315 H315 120.1 . . ?
C316 C315 C314 119.7(7) . . ?
C316 C315 H315 120.1 . . ?
C311 C316 H316 119.4 . . ?
C315 C316 C311 121.3(7) . . ?
C315 C316 H316 119.4 . . ?
C322 C321 P3 117.7(5) . . ?
C322 C321 C326 118.7(5) . . ?
C326 C321 P3 123.6(5) . . ?
C321 C322 H322 119.8 . . ?
C323 C322 C321 120.5(6) . . ?
C323 C322 H322 119.8 . . ?
C322 C323 H323 119.7 . . ?
C324 C323 C322 120.6(6) . . ?
C324 C323 H323 119.7 . . ?
C323 C324 H324 120.1 . . ?
C323 C324 C325 119.8(6) . . ?
C325 C324 H324 120.1 . . ?
C324 C325 H325 119.8 . . ?
C324 C325 C326 120.3(6) . . ?
C326 C325 H325 119.8 . . ?
C321 C326 H326 120.0 . . ?
C325 C326 C321 120.1(6) . . ?
C325 C326 H326 120.0 . . ?
N336 C331 P3 114.8(4) . . ?
N336 C331 C332 121.8(5) . . ?
C332 C331 P3 123.3(5) . . ?
C331 C332 H332 120.3 . . ?
C333 C332 C331 119.4(6) . . ?
C333 C332 H332 120.3 . . ?
C332 C333 H333 120.5 . . ?
C332 C333 C334 119.1(6) . . ?
C334 C333 H333 120.5 . . ?
C333 C334 H334 120.9 . . ?
C335 C334 C333 118.3(6) . . ?
C335 C334 H334 120.9 . . ?
N336 C335 C334 123.9(6) . . ?
N336 C335 H335 118.1 . . ?
C334 C335 H335 118.1 . . ?
HD Cu5 HE 131(4) . . ?
Cu6 Cu5 HD 94(3) . . ?
Cu6 Cu5 HD 50(3) 2_666 . ?
Cu6 Cu5 HE 111(3) 2_666 . ?
Cu6 Cu5 HE 37(3) . . ?
Cu6 Cu5 Cu6 89.19(4) 2_666 . ?
Cu6 Cu5 Cu7 59.10(3) . 2_666 ?
Cu6 Cu5 Cu7 56.02(3) 2_666 2_666 ?
Cu6 Cu5 Cu8 122.12(4) . 2_666 ?
Cu6 Cu5 Cu8 65.60(3) 2_666 2_666 ?
Cu7 Cu5 HD 111(3) . . ?
Cu7 Cu5 HD 35(3) 2_666 . ?
Cu7 Cu5 HE 97(3) 2_666 . ?
Cu7 Cu5 HE 51(3) . . ?
Cu7 Cu5 Cu6 66.77(3) . 2_666 ?
Cu7 Cu5 Cu6 58.42(3) . . ?
Cu7 Cu5 Cu7 90.93(4) . 2_666 ?
Cu7 Cu5 Cu8 132.34(4) . 2_666 ?
Cu8 Cu5 HD 30(3) 2_666 . ?
Cu8 Cu5 HE 159(3) 2_666 . ?
Cu8 Cu5 Cu7 63.76(3) 2_666 2_666 ?
P4 Cu5 HD 110(3) . . ?
P4 Cu5 HE 109(3) . . ?
P4 Cu5 Cu6 137.14(6) . 2_666 ?
P4 Cu5 Cu6 133.11(5) . . ?
P4 Cu5 Cu7 135.38(6) . . ?
P4 Cu5 Cu7 133.33(6) . 2_666 ?
P4 Cu5 Cu8 82.49(5) . 2_666 ?
Cu5 Cu6 Cu5 90.81(4) 2_666 . ?
Cu5 Cu6 HC 49(3) 2_666 . ?
Cu5 Cu6 HC 96(3) . . ?
Cu5 Cu6 HE 114(3) 2_666 . ?
Cu5 Cu6 HE 39(3) . . ?
Cu5 Cu6 Cu7 55.57(3) 2_666 2_666 ?
Cu5 Cu6 Cu7 62.80(3) . 2_666 ?
Cu5 Cu6 Cu7 68.41(3) 2_666 . ?
Cu5 Cu6 Cu8 61.91(3) 2_666 . ?
Cu5 Cu6 Cu8 121.82(4) . . ?
HC Cu6 HE 135(4) . . ?
Cu7 Cu6 Cu5 55.82(3) . . ?
Cu7 Cu6 HC 33(3) 2_666 . ?
Cu7 Cu6 HC 111(3) . . ?
Cu7 Cu6 HE 102(3) 2_666 . ?
Cu7 Cu6 HE 49(3) . . ?
Cu7 Cu6 Cu7 91.73(4) . 2_666 ?
Cu7 Cu6 Cu8 66.25(3) . . ?
Cu7 Cu6 Cu8 117.46(4) 2_666 . ?
Cu8 Cu6 HC 100(3) . . ?
Cu8 Cu6 HE 103(3) . . ?
P5 Cu6 Cu5 142.54(5) . . ?
P5 Cu6 Cu5 126.60(5) . 2_666 ?
P5 Cu6 HC 110(3) . . ?
P5 Cu6 HE 111(3) . . ?
P5 Cu6 Cu7 130.64(6) . . ?
P5 Cu6 Cu7 137.01(6) . 2_666 ?
P5 Cu6 Cu8 80.84(5) . . ?
Cu5 Cu7 Cu5 89.07(4) . 2_666 ?
Cu5 Cu7 HE 95(2) 2_666 . ?
Cu5 Cu7 HE 46(3) . . ?
Cu5 Cu7 Cu6 57.66(3) . 2_666 ?
Cu5 Cu7 Cu6 65.76(3) . . ?
Cu5 Cu7 Cu8 128.16(4) . . ?
Cu5 Cu7 Cu8 57.50(3) 2_666 . ?
Cu6 Cu7 Cu5 58.10(3) 2_666 2_666 ?
Cu6 Cu7 Cu5 55.57(3) . 2_666 ?
Cu6 Cu7 HE 42(2) . . ?
Cu6 Cu7 HE 98(3) 2_666 . ?
Cu6 Cu7 Cu6 88.27(4) . 2_666 ?
Cu6 Cu7 Cu8 114.95(4) 2_666 . ?
Cu6 Cu7 Cu8 62.68(3) . . ?
Cu8 Cu7 HE 95(3) . . ?
P6 Cu7 Cu5 142.52(6) . . ?
P6 Cu7 Cu5 128.35(5) . 2_666 ?
P6 Cu7 HE 118(2) . . ?
P6 Cu7 Cu6 130.04(5) . . ?
P6 Cu7 Cu6 139.54(6) . 2_666 ?
P6 Cu7 Cu8 79.92(5) . . ?
Cu5 Cu8 Cu6 52.48(3) 2_666 . ?
Cu5 Cu8 Cu7 58.74(3) 2_666 . ?
Cu6 Cu8 Cu7 51.07(3) . . ?
N436 Cu8 Cu5 89.81(13) 2_666 2_666 ?
N436 Cu8 Cu6 142.29(13) 2_666 . ?
N436 Cu8 Cu7 113.52(13) 2_666 . ?
N536 Cu8 Cu5 104.23(14) . 2_666 ?
N536 Cu8 Cu6 88.14(14) . . ?
N536 Cu8 Cu7 138.73(14) . . ?
N536 Cu8 N436 102.83(19) . 2_666 ?
N536 Cu8 N636 102.38(18) . . ?
N636 Cu8 Cu5 146.52(13) . 2_666 ?
N636 Cu8 Cu6 109.02(13) . . ?
N636 Cu8 Cu7 87.82(13) . . ?
N636 Cu8 N436 103.71(19) . 2_666 ?
C411 P4 Cu5 117.1(2) . . ?
C411 P4 C421 106.4(3) . . ?
C411 P4 C431 104.9(3) . . ?
C421 P4 Cu5 111.0(2) . . ?
C421 P4 C431 102.8(3) . . ?
C431 P4 Cu5 113.53(19) . . ?
C511 P5 Cu6 113.0(2) . . ?
C511 P5 C521 103.4(3) . . ?
C511 P5 C531 104.2(3) . . ?
C521 P5 Cu6 119.7(2) . . ?
C521 P5 C531 102.4(3) . . ?
C531 P5 Cu6 112.44(19) . . ?
C611 P6 Cu7 116.7(2) . . ?
C611 P6 C621 105.4(3) . . ?
C611 P6 C631 103.5(3) . . ?
C621 P6 Cu7 112.7(2) . . ?
C621 P6 C631 102.5(3) . . ?
C631 P6 Cu7 114.49(19) . . ?
C431 N436 Cu8 123.5(4) . 2_666 ?
C435 N436 Cu8 118.7(4) . 2_666 ?
C435 N436 C431 117.7(5) . . ?
C531 N536 Cu8 125.4(4) . . ?
C535 N536 Cu8 117.1(4) . . ?
C535 N536 C531 117.5(5) . . ?
C631 N636 Cu8 125.3(4) . . ?
C635 N636 Cu8 117.3(4) . . ?
C635 N636 C631 117.3(5) . . ?
C412 C411 P4 118.5(5) . . ?
C412 C411 C416 118.3(6) . . ?
C416 C411 P4 123.2(5) . . ?
C411 C412 H412 119.2 . . ?
C411 C412 C413 121.5(6) . . ?
C413 C412 H412 119.2 . . ?
C412 C413 H413 120.4 . . ?
C414 C413 C412 119.3(7) . . ?
C414 C413 H413 120.4 . . ?
C413 C414 H414 120.0 . . ?
C413 C414 C415 120.0(7) . . ?
C415 C414 H414 120.0 . . ?
C414 C415 H415 119.5 . . ?
C416 C415 C414 120.9(7) . . ?
C416 C415 H415 119.5 . . ?
C411 C416 H416 120.0 . . ?
C415 C416 C411 119.9(7) . . ?
C415 C416 H416 120.0 . . ?
C422 C421 P4 118.5(5) . . ?
C426 C421 P4 121.7(5) . . ?
C426 C421 C422 118.9(6) . . ?
C421 C422 H422 119.5 . . ?
C423 C422 C421 121.0(7) . . ?
C423 C422 H422 119.5 . . ?
C422 C423 H423 120.1 . . ?
C422 C423 C424 119.7(7) . . ?
C424 C423 H423 120.1 . . ?
C423 C424 H424 120.4 . . ?
C425 C424 C423 119.3(7) . . ?
C425 C424 H424 120.4 . . ?
C424 C425 H425 119.5 . . ?
C424 C425 C426 121.1(7) . . ?
C426 C425 H425 119.5 . . ?
C421 C426 C425 120.0(7) . . ?
C421 C426 H426 120.0 . . ?
C425 C426 H426 120.0 . . ?
N436 C431 P4 114.7(4) . . ?
N436 C431 C432 121.7(6) . . ?
C432 C431 P4 123.5(5) . . ?
C431 C432 H432 120.3 . . ?
C433 C432 C431 119.4(6) . . ?
C433 C432 H432 120.3 . . ?
C432 C433 H433 120.3 . . ?
C434 C433 C432 119.3(6) . . ?
C434 C433 H433 120.3 . . ?
C433 C434 H434 120.7 . . ?
C433 C434 C435 118.6(6) . . ?
C435 C434 H434 120.7 . . ?
N436 C435 C434 123.3(6) . . ?
N436 C435 H435 118.4 . . ?
C434 C435 H435 118.4 . . ?
C512 C511 P5 120.2(5) . . ?
C512 C511 C516 117.8(6) . . ?
C516 C511 P5 121.5(5) . . ?
C511 C512 H512 119.6 . . ?
C511 C512 C513 120.8(7) . . ?
C513 C512 H512 119.6 . . ?
C512 C513 H513 120.1 . . ?
C514 C513 C512 119.8(7) . . ?
C514 C513 H513 120.1 . . ?
C513 C514 H514 119.7 . . ?
C515 C514 C513 120.5(7) . . ?
C515 C514 H514 119.7 . . ?
C514 C515 H515 119.8 . . ?
C514 C515 C516 120.4(8) . . ?
C516 C515 H515 119.8 . . ?
C511 C516 C515 120.6(7) . . ?
C511 C516 H516 119.7 . . ?
C515 C516 H516 119.7 . . ?
C522 C521 P5 122.5(5) . . ?
C526 C521 P5 118.0(5) . . ?
C526 C521 C522 119.5(6) . . ?
C521 C522 H522 120.1 . . ?
C523 C522 C521 119.9(7) . . ?
C523 C522 H522 120.1 . . ?
C522 C523 H523 120.0 . . ?
C524 C523 C522 120.1(7) . . ?
C524 C523 H523 120.0 . . ?
C523 C524 H524 119.5 . . ?
C523 C524 C525 121.0(7) . . ?
C525 C524 H524 119.5 . . ?
C524 C525 H525 120.4 . . ?
C524 C525 C526 119.3(8) . . ?
C526 C525 H525 120.4 . . ?
C521 C526 C525 120.2(7) . . ?
C521 C526 H526 119.9 . . ?
C525 C526 H526 119.9 . . ?
N536 C531 P5 114.4(4) . . ?
N536 C531 C532 121.8(6) . . ?
C532 C531 P5 123.8(5) . . ?
C531 C532 H532 120.3 . . ?
C533 C532 C531 119.4(6) . . ?
C533 C532 H532 120.3 . . ?
C532 C533 H533 120.5 . . ?
C534 C533 C532 119.0(6) . . ?
C534 C533 H533 120.5 . . ?
C533 C534 H534 120.7 . . ?
C533 C534 C535 118.5(6) . . ?
C535 C534 H534 120.7 . . ?
N536 C535 C534 123.9(6) . . ?
N536 C535 H535 118.1 . . ?
C534 C535 H535 118.1 . . ?
C612 C611 P6 124.7(5) . . ?
C612 C611 C616 118.9(6) . . ?
C616 C611 P6 116.4(5) . . ?
C611 C612 H612 119.9 . . ?
C611 C612 C613 120.2(6) . . ?
C613 C612 H612 119.9 . . ?
C612 C613 H613 119.8 . . ?
C614 C613 C612 120.4(6) . . ?
C614 C613 H613 119.8 . . ?
C613 C614 H614 120.0 . . ?
C613 C614 C615 119.9(6) . . ?
C615 C614 H614 120.0 . . ?
C614 C615 H615 119.8 . . ?
C614 C615 C616 120.3(7) . . ?
C616 C615 H615 119.8 . . ?
C611 C616 H616 119.8 . . ?
C615 C616 C611 120.3(7) . . ?
C615 C616 H616 119.8 . . ?
C622 C621 P6 123.3(5) . . ?
C626 C621 P6 117.3(5) . . ?
C626 C621 C622 119.4(6) . . ?
C621 C622 H622 120.1 . . ?
C623 C622 C621 119.8(6) . . ?
C623 C622 H622 120.1 . . ?
C622 C623 H623 119.6 . . ?
C624 C623 C622 120.9(7) . . ?
C624 C623 H623 119.6 . . ?
C623 C624 H624 120.2 . . ?
C625 C624 C623 119.5(6) . . ?
C625 C624 H624 120.2 . . ?
C624 C625 H625 119.7 . . ?
C624 C625 C626 120.6(7) . . ?
C626 C625 H625 119.7 . . ?
C621 C626 H626 120.1 . . ?
C625 C626 C621 119.9(6) . . ?
C625 C626 H626 120.1 . . ?
N636 C631 P6 115.2(4) . . ?
N636 C631 C632 121.9(5) . . ?
C632 C631 P6 122.9(5) . . ?
C631 C632 H632 120.3 . . ?
C631 C632 C633 119.3(6) . . ?
C633 C632 H632 120.3 . . ?
C632 C633 H633 120.6 . . ?
C634 C633 C632 118.8(6) . . ?
C634 C633 H633 120.6 . . ?
C633 C634 H634 120.8 . . ?
C633 C634 C635 118.4(6) . . ?
C635 C634 H634 120.8 . . ?
N636 C635 C634 124.4(6) . . ?
N636 C635 H635 117.8 . . ?
C634 C635 H635 117.8 . . ?
Cl1 C3 H3A 109.5 . . ?
Cl1 C3 H3B 109.5 . . ?
Cl2 C3 Cl1 110.7(4) . . ?
Cl2 C3 H3A 109.5 . . ?
Cl2 C3 H3B 109.5 . . ?
H3A C3 H3B 108.1 . . ?
Cl3 C4 H4A 109.4 . . ?
Cl3 C4 H4B 109.4 . . ?
Cl4 C4 Cl3 111.2(5) . . ?
Cl4 C4 H4A 109.4 . . ?
Cl4 C4 H4B 109.4 . . ?
H4A C4 H4B 108.0 . . ?
C5 Cl5 C5 79.1(10) 2_565 . ?
O4 S2 C2 105.3(3) . . ?
O5 S2 O4 115.2(3) . . ?
O5 S2 C2 104.6(4) . . ?
O6 S2 O4 115.0(4) . . ?
O6 S2 O5 113.9(4) . . ?
O6 S2 C2 100.7(4) . . ?
F4 C2 S2 113.7(7) . . ?
F4 C2 F5 103.0(8) . . ?
F4 C2 F6 102.6(7) . . ?
F5 C2 S2 113.5(6) . . ?
F6 C2 S2 114.9(6) . . ?
F6 C2 F5 108.0(7) . . ?
Cl5 C5 Cl5 100.9(10) 2_565 . ?
Cl5 C5 H5A 111.6 . . ?
Cl5 C5 H5A 111.6 2_565 . ?
Cl5 C5 H5B 111.6 2_565 . ?
Cl5 C5 H5B 111.6 . . ?
H5A C5 H5B 109.4 . . ?
O1 S1 O2 113.1(4) . . ?
O1 S1 C1 104.4(4) . . ?
O2 S1 C1 103.8(5) . . ?
O3 S1 O1 115.6(5) . . ?
O3 S1 O2 117.0(5) . . ?
O3 S1 C1 100.2(5) . . ?
F1 C1 S1 111.7(8) . . ?
F1 C1 F2 105.3(9) . . ?
F1 C1 F3 106.8(9) . . ?
F2 C1 S1 111.8(7) . . ?
F3 C1 S1 113.0(7) . . ?
F3 C1 F2 107.8(8) . . ?

loop_
_geom_bond_atom_site_label_1
_geom_bond_atom_site_label_2
_geom_bond_distance
_geom_bond_site_symmetry_2
_geom_bond_publ_flag
Cu1 H 1.69(6) . ?
Cu1 HA 1.65(9) . ?
Cu1 HB 1.53(8) . ?
Cu1 Cu2 2.7908(12) 2_675 ?
Cu1 Cu2 2.4304(11) . ?
Cu1 Cu3 2.6733(11) . ?
Cu1 Cu3 2.5008(11) 2_675 ?
Cu1 Cu4 2.7669(11) 2_675 ?
Cu1 P1 2.1995(16) . ?
Cu2 Cu1 2.7907(12) 2_675 ?
Cu2 H 1.70(6) . ?
Cu2 HA 1.67(9) . ?
Cu2 Cu3 2.6657(11) 2_675 ?
Cu2 Cu3 2.4781(11) . ?
Cu2 Cu4 2.9924(12) . ?
Cu2 P2 2.1947(16) . ?
Cu3 Cu1 2.5007(11) 2_675 ?
Cu3 H 1.65(6) . ?
Cu3 Cu2 2.6657(11) 2_675 ?
Cu3 Cu4 2.8121(12) . ?
Cu3 P3 2.1984(16) . ?
Cu4 Cu1 2.7669(11) 2_675 ?
Cu4 N136 2.150(5) 2_675 ?
Cu4 N236 2.143(5) . ?
Cu4 N336 2.100(5) . ?
P1 C111 1.824(6) . ?
P1 C121 1.818(6) . ?
P1 C131 1.849(6) . ?
P2 C211 1.820(6) . ?
P2 C221 1.829(6) . ?
P2 C231 1.838(6) . ?
P3 C311 1.825(6) . ?
P3 C321 1.819(6) . ?
P3 C331 1.841(6) . ?
N136 Cu4 2.150(5) 2_675 ?
N136 C131 1.346(8) . ?
N136 C135 1.338(8) . ?
N236 C231 1.359(7) . ?
N236 C235 1.341(8) . ?
N336 C331 1.354(7) . ?
N336 C335 1.338(8) . ?
C111 C112 1.371(9) . ?
C111 C116 1.401(9) . ?
C112 H112 0.9300 . ?
C112 C113 1.400(10) . ?
C113 H113 0.9300 . ?
C113 C114 1.375(12) . ?
C114 H114 0.9300 . ?
C114 C115 1.373(11) . ?
C115 H115 0.9300 . ?
C115 C116 1.388(10) . ?
C116 H116 0.9300 . ?
C121 C122 1.389(9) . ?
C121 C126 1.389(9) . ?
C122 H122 0.9300 . ?
C122 C123 1.378(10) . ?
C123 H123 0.9300 . ?
C123 C124 1.388(11) . ?
C124 H124 0.9300 . ?
C124 C125 1.385(11) . ?
C125 H125 0.9300 . ?
C125 C126 1.378(10) . ?
C126 H126 0.9300 . ?
C131 C132 1.385(9) . ?
C132 H132 0.9300 . ?
C132 C133 1.381(10) . ?
C133 H133 0.9300 . ?
C133 C134 1.379(10) . ?
C134 H134 0.9300 . ?
C134 C135 1.378(9) . ?
C135 H135 0.9300 . ?
C211 C212 1.380(10) . ?
C211 C216 1.399(10) . ?
C212 H212 0.9300 . ?
C212 C213 1.397(11) . ?
C213 H213 0.9300 . ?
C213 C214 1.357(14) . ?
C214 H214 0.9300 . ?
C214 C215 1.381(13) . ?
C215 H215 0.9300 . ?
C215 C216 1.386(10) . ?
C216 H216 0.9300 . ?
C221 C222 1.382(9) . ?
C221 C226 1.382(9) . ?
C222 H222 0.9300 . ?
C222 C223 1.391(10) . ?
C223 H223 0.9300 . ?
C223 C224 1.379(12) . ?
C224 H224 0.9300 . ?
C224 C225 1.352(12) . ?
C225 H225 0.9300 . ?
C225 C226 1.392(10) . ?
C226 H226 0.9300 . ?
C231 C232 1.381(8) . ?
C232 H232 0.9300 . ?
C232 C233 1.387(9) . ?
C233 H233 0.9300 . ?
C233 C234 1.381(10) . ?
C234 H234 0.9300 . ?
C234 C235 1.387(9) . ?
C235 H235 0.9300 . ?
C311 C312 1.382(9) . ?
C311 C316 1.391(9) . ?
C312 H312 0.9300 . ?
C312 C313 1.381(10) . ?
C313 H313 0.9300 . ?
C313 C314 1.388(12) . ?
C314 H314 0.9300 . ?
C314 C315 1.378(12) . ?
C315 H315 0.9300 . ?
C315 C316 1.372(10) . ?
C316 H316 0.9300 . ?
C321 C322 1.387(9) . ?
C321 C326 1.395(9) . ?
C322 H322 0.9300 . ?
C322 C323 1.379(9) . ?
C323 H323 0.9300 . ?
C323 C324 1.372(10) . ?
C324 H324 0.9300 . ?
C324 C325 1.375(11) . ?
C325 H325 0.9300 . ?
C325 C326 1.388(9) . ?
C326 H326 0.9300 . ?
C331 C332 1.383(8) . ?
C332 H332 0.9300 . ?
C332 C333 1.377(9) . ?
C333 H333 0.9300 . ?
C333 C334 1.383(10) . ?
C334 H334 0.9300 . ?
C334 C335 1.372(9) . ?
C335 H335 0.9300 . ?
Cu5 HD 1.62(8) . ?
Cu5 HE 1.75(8) . ?
Cu5 Cu6 2.6872(11) . ?
Cu5 Cu6 2.4973(11) 2_666 ?
Cu5 Cu7 2.4378(12) . ?
Cu5 Cu7 2.8153(12) 2_666 ?
Cu5 Cu8 2.7778(11) 2_666 ?
Cu5 P4 2.2008(16) . ?
Cu6 Cu5 2.4972(11) 2_666 ?
Cu6 HC 1.69(7) . ?
Cu6 HE 1.68(8) . ?
Cu6 Cu7 2.7160(11) 2_666 ?
Cu6 Cu7 2.5106(12) . ?
Cu6 Cu8 2.8674(12) . ?
Cu6 P5 2.2128(16) . ?
Cu7 Cu5 2.8153(12) 2_666 ?
Cu7 HE 1.90(8) . ?
Cu7 Cu6 2.7161(11) 2_666 ?
Cu7 Cu8 2.9540(12) . ?
Cu7 P6 2.2096(17) . ?
Cu8 Cu5 2.7777(11) 2_666 ?
Cu8 N436 2.140(5) 2_666 ?
Cu8 N536 2.100(5) . ?
Cu8 N636 2.127(5) . ?
P4 C411 1.819(6) . ?
P4 C421 1.833(6) . ?
P4 C431 1.843(6) . ?
P5 C511 1.819(6) . ?
P5 C521 1.827(6) . ?
P5 C531 1.843(6) . ?
P6 C611 1.823(6) . ?
P6 C621 1.829(6) . ?
P6 C631 1.847(6) . ?
N436 Cu8 2.140(5) 2_666 ?
N436 C431 1.356(7) . ?
N436 C435 1.340(8) . ?
N536 C531 1.354(8) . ?
N536 C535 1.342(8) . ?
N636 C631 1.348(8) . ?
N636 C635 1.334(8) . ?
C411 C412 1.376(9) . ?
C411 C416 1.404(9) . ?
C412 H412 0.9300 . ?
C412 C413 1.389(10) . ?
C413 H413 0.9300 . ?
C413 C414 1.367(11) . ?
C414 H414 0.9300 . ?
C414 C415 1.382(11) . ?
C415 H415 0.9300 . ?
C415 C416 1.366(10) . ?
C416 H416 0.9300 . ?
C421 C422 1.386(10) . ?
C421 C426 1.375(10) . ?
C422 H422 0.9300 . ?
C422 C423 1.376(10) . ?
C423 H423 0.9300 . ?
C423 C424 1.391(12) . ?
C424 H424 0.9300 . ?
C424 C425 1.361(12) . ?
C425 H425 0.9300 . ?
C425 C426 1.392(10) . ?
C426 H426 0.9300 . ?
C431 C432 1.391(9) . ?
C432 H432 0.9300 . ?
C432 C433 1.379(10) . ?
C433 H433 0.9300 . ?
C433 C434 1.370(10) . ?
C434 H434 0.9300 . ?
C434 C435 1.390(9) . ?
C435 H435 0.9300 . ?
C511 C512 1.390(9) . ?
C511 C516 1.393(9) . ?
C512 H512 0.9300 . ?
C512 C513 1.394(11) . ?
C513 H513 0.9300 . ?
C513 C514 1.373(12) . ?
C514 H514 0.9300 . ?
C514 C515 1.349(12) . ?
C515 H515 0.9300 . ?
C515 C516 1.396(11) . ?
C516 H516 0.9300 . ?
C521 C522 1.396(9) . ?
C521 C526 1.382(9) . ?
C522 H522 0.9300 . ?
C522 C523 1.384(10) . ?
C523 H523 0.9300 . ?
C523 C524 1.370(13) . ?
C524 H524 0.9300 . ?
C524 C525 1.375(12) . ?
C525 H525 0.9300 . ?
C525 C526 1.398(10) . ?
C526 H526 0.9300 . ?
C531 C532 1.394(9) . ?
C532 H532 0.9300 . ?
C532 C533 1.385(9) . ?
C533 H533 0.9300 . ?
C533 C534 1.376(10) . ?
C534 H534 0.9300 . ?
C534 C535 1.381(9) . ?
C535 H535 0.9300 . ?
C611 C612 1.385(9) . ?
C611 C616 1.392(9) . ?
C612 H612 0.9300 . ?
C612 C613 1.389(9) . ?
C613 H613 0.9300 . ?
C613 C614 1.370(11) . ?
C614 H614 0.9300 . ?
C614 C615 1.375(11) . ?
C615 H615 0.9300 . ?
C615 C616 1.382(10) . ?
C616 H616 0.9300 . ?
C621 C622 1.394(9) . ?
C621 C626 1.393(9) . ?
C622 H622 0.9300 . ?
C622 C623 1.387(9) . ?
C623 H623 0.9300 . ?
C623 C624 1.379(10) . ?
C624 H624 0.9300 . ?
C624 C625 1.377(11) . ?
C625 H625 0.9300 . ?
C625 C626 1.392(10) . ?
C626 H626 0.9300 . ?
C631 C632 1.389(8) . ?
C632 H632 0.9300 . ?
C632 C633 1.390(9) . ?
C633 H633 0.9300 . ?
C633 C634 1.369(10) . ?
C634 H634 0.9300 . ?
C634 C635 1.377(9) . ?
C635 H635 0.9300 . ?
Cl1 C3 1.755(8) . ?
Cl2 C3 1.745(8) . ?
C3 H3A 0.9700 . ?
C3 H3B 0.9700 . ?
Cl3 C4 1.763(10) . ?
Cl4 C4 1.762(10) . ?
C4 H4A 0.9700 . ?
C4 H4B 0.9700 . ?
Cl5 C5 1.90(2) . ?
Cl5 C5 1.83(2) 2_565 ?
S2 O4 1.428(6) . ?
S2 O5 1.423(6) . ?
S2 O6 1.414(8) . ?
S2 C2 1.757(8) . ?
F4 C2 1.304(11) . ?
F5 C2 1.353(10) . ?
F6 C2 1.309(10) . ?
C5 Cl5 1.83(2) 2_565 ?
C5 H5A 0.9700 . ?
C5 H5B 0.9700 . ?
S1 O1 1.430(7) . ?
S1 O2 1.431(8) . ?
S1 O3 1.423(10) . ?
S1 C1 1.774(10) . ?
F1 C1 1.320(13) . ?
F2 C1 1.334(11) . ?
F3 C1 1.328(11) . ?

loop_
_geom_torsion_atom_site_label_1
_geom_torsion_atom_site_label_2
_geom_torsion_atom_site_label_3
_geom_torsion_atom_site_label_4
_geom_torsion
_geom_torsion_site_symmetry_1
_geom_torsion_site_symmetry_2
_geom_torsion_site_symmetry_3
_geom_torsion_site_symmetry_4
_geom_torsion_publ_flag
Cu1 P1 C111 C112 -107.3(5) . . . . ?
Cu1 P1 C111 C116 61.5(5) . . . . ?
Cu1 P1 C121 C122 10.3(5) . . . . ?
Cu1 P1 C121 C126 -169.7(4) . . . . ?
Cu1 P1 C131 N136 33.5(5) . . . . ?
Cu1 P1 C131 C132 -146.7(5) . . . . ?
Cu2 P2 C211 C212 131.8(6) . . . . ?
Cu2 P2 C211 C216 -40.3(6) . . . . ?
Cu2 P2 C221 C222 163.0(5) . . . . ?
Cu2 P2 C221 C226 -15.8(6) . . . . ?
Cu2 P2 C231 N236 -42.3(5) . . . . ?
Cu2 P2 C231 C232 136.0(5) . . . . ?
Cu3 P3 C311 C312 -63.4(5) . . . . ?
Cu3 P3 C311 C316 106.6(5) . . . . ?
Cu3 P3 C321 C322 -10.1(6) . . . . ?
Cu3 P3 C321 C326 170.4(4) . . . . ?
Cu3 P3 C331 N336 -33.5(5) . . . . ?
Cu3 P3 C331 C332 145.2(5) . . . . ?
Cu4 N136 C131 P1 -4.1(6) 2_675 . . . ?
Cu4 N136 C131 C132 176.2(5) 2_675 . . . ?
Cu4 N136 C135 C134 -177.7(5) 2_675 . . . ?
Cu4 N236 C231 P2 5.0(6) . . . . ?
Cu4 N236 C231 C232 -173.3(4) . . . . ?
Cu4 N236 C235 C234 172.9(5) . . . . ?
Cu4 N336 C331 P3 0.2(6) . . . . ?
Cu4 N336 C331 C332 -178.5(4) . . . . ?
Cu4 N336 C335 C334 177.6(5) . . . . ?
P1 C111 C112 C113 169.9(6) . . . . ?
P1 C111 C116 C115 -171.9(5) . . . . ?
P1 C121 C122 C123 178.1(5) . . . . ?
P1 C121 C126 C125 -178.8(5) . . . . ?
P1 C131 C132 C133 -178.3(6) . . . . ?
P2 C211 C212 C213 -171.2(7) . . . . ?
P2 C211 C216 C215 172.4(6) . . . . ?
P2 C221 C222 C223 -179.5(6) . . . . ?
P2 C221 C226 C225 178.7(6) . . . . ?
P2 C231 C232 C233 -177.2(5) . . . . ?
P3 C311 C312 C313 171.7(6) . . . . ?
P3 C311 C316 C315 -170.9(5) . . . . ?
P3 C321 C322 C323 179.4(5) . . . . ?
P3 C321 C326 C325 -178.1(5) . . . . ?
P3 C331 C332 C333 -178.1(5) . . . . ?
N136 C131 C132 C133 1.5(10) . . . . ?
N236 C231 C232 C233 0.9(9) . . . . ?
N336 C331 C332 C333 0.4(9) . . . . ?
C111 P1 C121 C122 -115.3(5) . . . . ?
C111 P1 C121 C126 64.7(6) . . . . ?
C111 P1 C131 N136 155.1(4) . . . . ?
C111 P1 C131 C132 -25.1(6) . . . . ?
C111 C112 C113 C114 0.5(12) . . . . ?
C112 C111 C116 C115 -2.7(10) . . . . ?
C112 C113 C114 C115 -0.9(13) . . . . ?
C113 C114 C115 C116 -0.5(12) . . . . ?
C114 C115 C116 C111 2.3(11) . . . . ?
C116 C111 C112 C113 1.2(11) . . . . ?
C121 P1 C111 C112 21.9(6) . . . . ?
C121 P1 C111 C116 -169.4(5) . . . . ?
C121 P1 C131 N136 -94.9(5) . . . . ?
C121 P1 C131 C132 84.8(6) . . . . ?
C121 C122 C123 C124 1.7(11) . . . . ?
C122 C121 C126 C125 1.2(9) . . . . ?
C122 C123 C124 C125 -0.8(11) . . . . ?
C123 C124 C125 C126 0.1(11) . . . . ?
C124 C125 C126 C121 -0.3(10) . . . . ?
C126 C121 C122 C123 -1.9(10) . . . . ?
C131 P1 C111 C112 129.8(6) . . . . ?
C131 P1 C111 C116 -61.4(5) . . . . ?
C131 P1 C121 C122 136.2(5) . . . . ?
C131 P1 C121 C126 -43.7(6) . . . . ?
C131 N136 C135 C134 -0.9(9) . . . . ?
C131 C132 C133 C134 -1.3(11) . . . . ?
C132 C133 C134 C135 0.1(11) . . . . ?
C133 C134 C135 N136 1.1(11) . . . . ?
C135 N136 C131 P1 179.4(4) . . . . ?
C135 N136 C131 C132 -0.4(9) . . . . ?
C211 P2 C221 C222 -71.0(6) . . . . ?
C211 P2 C221 C226 110.1(5) . . . . ?
C211 P2 C231 N236 -169.2(4) . . . . ?
C211 P2 C231 C232 9.1(6) . . . . ?
C211 C212 C213 C214 -0.1(14) . . . . ?
C212 C211 C216 C215 -0.1(10) . . . . ?
C212 C213 C214 C215 -1.0(15) . . . . ?
C213 C214 C215 C216 1.4(13) . . . . ?
C214 C215 C216 C211 -0.9(11) . . . . ?
C216 C211 C212 C213 0.6(12) . . . . ?
C221 P2 C211 C212 6.4(7) . . . . ?
C221 P2 C211 C216 -165.7(5) . . . . ?
C221 P2 C231 N236 80.8(5) . . . . ?
C221 P2 C231 C232 -100.9(5) . . . . ?
C221 C222 C223 C224 1.7(12) . . . . ?
C222 C221 C226 C225 -0.2(10) . . . . ?
C222 C223 C224 C225 -1.9(12) . . . . ?
C223 C224 C225 C226 1.0(12) . . . . ?
C224 C225 C226 C221 0.1(12) . . . . ?
C226 C221 C222 C223 -0.7(10) . . . . ?
C231 P2 C211 C212 -101.9(6) . . . . ?
C231 P2 C211 C216 86.0(5) . . . . ?
C231 P2 C221 C222 40.0(6) . . . . ?
C231 P2 C221 C226 -138.9(5) . . . . ?
C231 N236 C235 C234 -0.8(9) . . . . ?
C231 C232 C233 C234 -0.6(9) . . . . ?
C232 C233 C234 C235 -0.4(9) . . . . ?
C233 C234 C235 N236 1.1(10) . . . . ?
C235 N236 C231 P2 178.0(4) . . . . ?
C235 N236 C231 C232 -0.2(8) . . . . ?
C311 P3 C321 C322 113.7(5) . . . . ?
C311 P3 C321 C326 -65.7(6) . . . . ?
C311 P3 C331 N336 -150.9(4) . . . . ?
C311 P3 C331 C332 27.7(6) . . . . ?
C311 C312 C313 C314 -0.8(11) . . . . ?
C312 C311 C316 C315 -0.9(10) . . . . ?
C312 C313 C314 C315 -0.3(12) . . . . ?
C313 C314 C315 C316 0.8(11) . . . . ?
C314 C315 C316 C311 -0.2(11) . . . . ?
C316 C311 C312 C313 1.4(10) . . . . ?
C321 P3 C311 C312 165.8(5) . . . . ?
C321 P3 C311 C316 -24.2(6) . . . . ?
C321 P3 C331 N336 98.2(4) . . . . ?
C321 P3 C331 C332 -83.2(5) . . . . ?
C321 C322 C323 C324 -0.9(10) . . . . ?
C322 C321 C326 C325 2.4(9) . . . . ?
C322 C323 C324 C325 1.8(10) . . . . ?
C323 C324 C325 C326 -0.5(10) . . . . ?
C324 C325 C326 C321 -1.6(10) . . . . ?
C326 C321 C322 C323 -1.1(9) . . . . ?
C331 P3 C311 C312 57.0(5) . . . . ?
C331 P3 C311 C316 -133.0(5) . . . . ?
C331 P3 C321 C322 -137.3(5) . . . . ?
C331 P3 C321 C326 43.2(6) . . . . ?
C331 N336 C335 C334 -0.6(9) . . . . ?
C331 C332 C333 C334 0.6(10) . . . . ?
C332 C333 C334 C335 -1.5(10) . . . . ?
C333 C334 C335 N336 1.6(10) . . . . ?
C335 N336 C331 P3 178.2(4) . . . . ?
C335 N336 C331 C332 -0.4(8) . . . . ?
Cu5 P4 C411 C412 8.5(6) . . . . ?
Cu5 P4 C411 C416 -169.6(5) . . . . ?
Cu5 P4 C421 C422 66.0(6) . . . . ?
Cu5 P4 C421 C426 -102.4(6) . . . . ?
Cu5 P4 C431 N436 33.5(5) . . . . ?
Cu5 P4 C431 C432 -143.8(5) . . . . ?
Cu6 P5 C511 C512 -67.1(6) . . . . ?
Cu6 P5 C511 C516 105.2(5) . . . . ?
Cu6 P5 C521 C522 173.7(5) . . . . ?
Cu6 P5 C521 C526 -6.9(6) . . . . ?
Cu6 P5 C531 N536 -37.4(5) . . . . ?
Cu6 P5 C531 C532 142.0(5) . . . . ?
Cu7 P6 C611 C612 159.8(5) . . . . ?
Cu7 P6 C611 C616 -20.3(6) . . . . ?
Cu7 P6 C621 C622 163.0(4) . . . . ?
Cu7 P6 C621 C626 -17.8(5) . . . . ?
Cu7 P6 C631 N636 -37.4(5) . . . . ?
Cu7 P6 C631 C632 140.8(5) . . . . ?
Cu8 N436 C431 P4 -1.0(6) 2_666 . . . ?
Cu8 N436 C431 C432 176.3(4) 2_666 . . . ?
Cu8 N436 C435 C434 -175.1(5) 2_666 . . . ?
Cu8 N536 C531 P5 2.0(6) . . . . ?
Cu8 N536 C531 C532 -177.5(4) . . . . ?
Cu8 N536 C535 C534 176.8(5) . . . . ?
Cu8 N636 C631 P6 2.6(6) . . . . ?
Cu8 N636 C631 C632 -175.7(4) . . . . ?
Cu8 N636 C635 C634 174.7(5) . . . . ?
P4 C411 C412 C413 -178.8(5) . . . . ?
P4 C411 C416 C415 178.0(5) . . . . ?
P4 C421 C422 C423 -171.1(6) . . . . ?
P4 C421 C426 C425 169.5(6) . . . . ?
P4 C431 C432 C433 176.0(5) . . . . ?
P5 C511 C512 C513 174.9(6) . . . . ?
P5 C511 C516 C515 -172.2(6) . . . . ?
P5 C521 C522 C523 179.3(5) . . . . ?
P5 C521 C526 C525 -179.4(5) . . . . ?
P5 C531 C532 C533 -178.4(5) . . . . ?
P6 C611 C612 C613 -179.4(5) . . . . ?
P6 C611 C616 C615 178.8(6) . . . . ?
P6 C621 C622 C623 178.2(5) . . . . ?
P6 C621 C626 C625 -178.6(5) . . . . ?
P6 C631 C632 C633 -176.8(5) . . . . ?
N436 C431 C432 C433 -1.1(9) . . . . ?
N536 C531 C532 C533 1.1(9) . . . . ?
N636 C631 C632 C633 1.4(9) . . . . ?
C411 P4 C421 C422 -165.6(5) . . . . ?
C411 P4 C421 C426 26.0(6) . . . . ?
C411 P4 C431 N436 -95.5(4) . . . . ?
C411 P4 C431 C432 87.2(6) . . . . ?
C411 C412 C413 C414 0.8(11) . . . . ?
C412 C411 C416 C415 0.0(10) . . . . ?
C412 C413 C414 C415 -0.2(11) . . . . ?
C413 C414 C415 C416 -0.5(12) . . . . ?
C414 C415 C416 C411 0.6(11) . . . . ?
C416 C411 C412 C413 -0.7(10) . . . . ?
C421 P4 C411 C412 -116.2(5) . . . . ?
C421 P4 C411 C416 65.7(6) . . . . ?
C421 P4 C431 N436 153.4(4) . . . . ?
C421 P4 C431 C432 -23.9(6) . . . . ?
C421 C422 C423 C424 2.8(13) . . . . ?
C422 C421 C426 C425 1.1(11) . . . . ?
C422 C423 C424 C425 -1.9(14) . . . . ?
C423 C424 C425 C426 0.7(14) . . . . ?
C424 C425 C426 C421 -0.3(13) . . . . ?
C426 C421 C422 C423 -2.4(11) . . . . ?
C431 P4 C411 C412 135.3(5) . . . . ?
C431 P4 C411 C416 -42.7(6) . . . . ?
C431 P4 C421 C422 -55.7(6) . . . . ?
C431 P4 C421 C426 135.9(6) . . . . ?
C431 N436 C435 C434 0.9(9) . . . . ?
C431 C432 C433 C434 0.2(10) . . . . ?
C432 C433 C434 C435 1.1(10) . . . . ?
C433 C434 C435 N436 -1.7(10) . . . . ?
C435 N436 C431 P4 -176.8(4) . . . . ?
C435 N436 C431 C432 0.5(8) . . . . ?
C511 P5 C521 C522 -59.5(6) . . . . ?
C511 P5 C521 C526 119.9(5) . . . . ?
C511 P5 C531 N536 -160.1(4) . . . . ?
C511 P5 C531 C532 19.3(6) . . . . ?
C511 C512 C513 C514 -3.2(12) . . . . ?
C512 C511 C516 C515 0.2(10) . . . . ?
C512 C513 C514 C515 1.4(13) . . . . ?
C513 C514 C515 C516 1.1(13) . . . . ?
C514 C515 C516 C511 -1.9(13) . . . . ?
C516 C511 C512 C513 2.3(10) . . . . ?
C521 P5 C511 C512 161.9(5) . . . . ?
C521 P5 C511 C516 -25.8(6) . . . . ?
C521 P5 C531 N536 92.4(4) . . . . ?
C521 P5 C531 C532 -88.1(5) . . . . ?
C521 C522 C523 C524 0.7(11) . . . . ?
C522 C521 C526 C525 0.0(10) . . . . ?
C522 C523 C524 C525 -1.2(12) . . . . ?
C523 C524 C525 C526 1.0(11) . . . . ?
C524 C525 C526 C521 -0.4(11) . . . . ?
C526 C521 C522 C523 -0.2(10) . . . . ?
C531 P5 C511 C512 55.2(6) . . . . ?
C531 P5 C511 C516 -132.5(5) . . . . ?
C531 P5 C521 C522 48.5(6) . . . . ?
C531 P5 C521 C526 -132.0(5) . . . . ?
C531 N536 C535 C534 -0.8(9) . . . . ?
C531 C532 C533 C534 -1.1(10) . . . . ?
C532 C533 C534 C535 0.3(10) . . . . ?
C533 C534 C535 N536 0.7(10) . . . . ?
C535 N536 C531 P5 179.4(4) . . . . ?
C535 N536 C531 C532 -0.1(8) . . . . ?
C611 P6 C621 C622 -68.6(6) . . . . ?
C611 P6 C621 C626 110.6(5) . . . . ?
C611 P6 C631 N636 -165.5(4) . . . . ?
C611 P6 C631 C632 12.7(6) . . . . ?
C611 C612 C613 C614 0.2(10) . . . . ?
C612 C611 C616 C615 -1.2(11) . . . . ?
C612 C613 C614 C615 -0.4(12) . . . . ?
C613 C614 C615 C616 -0.2(13) . . . . ?
C614 C615 C616 C611 1.0(13) . . . . ?
C616 C611 C612 C613 0.6(10) . . . . ?
C621 P6 C611 C612 33.8(6) . . . . ?
C621 P6 C611 C616 -146.3(5) . . . . ?
C621 P6 C631 N636 85.0(5) . . . . ?
C621 P6 C631 C632 -96.8(5) . . . . ?
C621 C622 C623 C624 1.3(10) . . . . ?
C622 C621 C626 C625 0.7(9) . . . . ?
C622 C623 C624 C625 -1.3(11) . . . . ?
C623 C624 C625 C626 1.0(11) . . . . ?
C624 C625 C626 C621 -0.7(11) . . . . ?
C626 C621 C622 C623 -1.0(9) . . . . ?
C631 P6 C611 C612 -73.5(6) . . . . ?
C631 P6 C611 C616 106.5(5) . . . . ?
C631 P6 C621 C622 39.4(6) . . . . ?
C631 P6 C621 C626 -141.3(5) . . . . ?
C631 N636 C635 C634 -0.5(9) . . . . ?
C631 C632 C633 C634 -0.6(10) . . . . ?
C632 C633 C634 C635 -0.7(10) . . . . ?
C633 C634 C635 N636 1.3(10) . . . . ?
C635 N636 C631 P6 177.4(4) . . . . ?
C635 N636 C631 C632 -0.8(8) . . . . ?
O4 S2 C2 F4 -54.8(8) . . . . ?
O4 S2 C2 F5 62.5(7) . . . . ?
O4 S2 C2 F6 -172.5(6) . . . . ?
O5 S2 C2 F4 67.0(8) . . . . ?
O5 S2 C2 F5 -175.8(6) . . . . ?
O5 S2 C2 F6 -50.8(7) . . . . ?
O6 S2 C2 F4 -174.6(7) . . . . ?
O6 S2 C2 F5 -57.4(7) . . . . ?
O6 S2 C2 F6 67.6(7) . . . . ?
O1 S1 C1 F1 -56.5(8) . . . . ?
O1 S1 C1 F2 61.3(8) . . . . ?
O1 S1 C1 F3 -176.9(7) . . . . ?
O2 S1 C1 F1 62.2(9) . . . . ?
O2 S1 C1 F2 179.9(7) . . . . ?
O2 S1 C1 F3 -58.2(8) . . . . ?
O3 S1 C1 F1 -176.5(8) . . . . ?
O3 S1 C1 F2 -58.7(8) . . . . ?
O3 S1 C1 F3 63.1(8) . . . . ?
